data_7133903
loop_
_publ_author_name
'Lee, Minji'
'Noh, Hyunju'
'Kim, Youngsuk'

_publ_section_title
;
 Diamidocarbene-derived palladium and nickel-sulfur clusters.
;
_journal_issue 94
_journal_name_full 'Chemical communications (Cambridge, England)'
_journal_page_first 13867
_journal_page_last 13870
_journal_paper_doi 10.1039/d4cc04582c
_journal_volume 60
_journal_year 2024
_chemical_formula_moiety 'C100 H112 N8 Ni3 O8 S8, 0.848(C4 H10 O), 1.681(C2 H3 N)'
_chemical_formula_sum 'C106.75 H125.53 N9.68 Ni3 O8.85 S8'
_chemical_formula_weight 2118.48
_space_group_crystal_system triclinic
_space_group_IT_number 2
_space_group_name_Hall '-P 1'
_space_group_name_H-M_alt 'P -1'
_atom_sites_solution_hydrogens geom
_atom_sites_solution_primary dual
_audit_creation_date 2024-10-08
_audit_creation_method
;
Olex2 1.5
(compiled 2024.02.16 svn.r378c4104 for OlexSys, GUI svn.r6928)
;
_audit_update_record
;
2024-10-09 deposited with the CCDC.	2024-10-21 downloaded from the CCDC.
;
_cell_angle_alpha 89.342(4)
_cell_angle_beta 89.718(4)
_cell_angle_gamma 66.280(4)
_cell_formula_units_Z 2
_cell_length_a 14.1896(15)
_cell_length_b 16.1897(18)
_cell_length_c 25.073(2)
_cell_measurement_reflns_used 9481
_cell_measurement_temperature 150(2)
_cell_measurement_theta_max 26.76
_cell_measurement_theta_min 2.56
_cell_volume 5273.0(9)
_computing_cell_refinement 'Bruker APEX4 software'
_computing_data_collection 'Bruker APEX4 software'
_computing_data_reduction 'Bruker APEX4 software'
_computing_molecular_graphics 'Olex2 1.5 (Dolomanov et al., 2009)'
_computing_publication_material 'Olex2 1.5 (Dolomanov et al., 2009)'
_computing_structure_refinement 'SHELXL 2019/3 (Sheldrick, 2015)'
_computing_structure_solution 'SHELXS-2013/1 (Sheldrick, 2013)'
_diffrn_ambient_temperature 150.15
_diffrn_measured_fraction_theta_full 0.999
_diffrn_measured_fraction_theta_max 0.999
_diffrn_measurement_device_type 'Bruker APEX-II CCD'
_diffrn_measurement_method '\f and \w scans'
_diffrn_radiation_type MoK\a
_diffrn_radiation_wavelength 0.71073
_diffrn_reflns_av_R_equivalents 0.1328
_diffrn_reflns_av_unetI/netI 0.0590
_diffrn_reflns_Laue_measured_fraction_full 0.999
_diffrn_reflns_Laue_measured_fraction_max 0.999
_diffrn_reflns_limit_h_max 16
_diffrn_reflns_limit_h_min -16
_diffrn_reflns_limit_k_max 19
_diffrn_reflns_limit_k_min -19
_diffrn_reflns_limit_l_max 30
_diffrn_reflns_limit_l_min -30
_diffrn_reflns_number 217573
_diffrn_reflns_point_group_measured_fraction_full 0.999
_diffrn_reflns_point_group_measured_fraction_max 0.999
_diffrn_reflns_theta_full 25.188
_diffrn_reflns_theta_max 25.188
_diffrn_reflns_theta_min 1.816
_diffrn_source_current 1.4
_diffrn_source_power 0.07
_diffrn_source_voltage 50.0
_diffrn_standards_number 0
_exptl_absorpt_coefficient_mu 0.749
_exptl_absorpt_correction_T_max 0.6918
_exptl_absorpt_correction_T_min 0.5288
_exptl_absorpt_correction_type none
_exptl_absorpt_process_details SADABS
_exptl_crystal_colour black
_exptl_crystal_colour_primary black
_exptl_crystal_density_diffrn 1.334
_exptl_crystal_description block
_exptl_crystal_F_000 2233
_exptl_crystal_size_max 0.1
_exptl_crystal_size_mid 0.1
_exptl_crystal_size_min 0.05
_refine_diff_density_max 1.449
_refine_diff_density_min -1.649
_refine_diff_density_rms 0.132
_refine_ls_extinction_method none
_refine_ls_goodness_of_fit_ref 1.047
_refine_ls_hydrogen_treatment constr
_refine_ls_matrix_type full
_refine_ls_number_parameters 1278
_refine_ls_number_reflns 18939
_refine_ls_number_restraints 95
_refine_ls_restrained_S_all 1.044
_refine_ls_R_factor_all 0.1185
_refine_ls_R_factor_gt 0.0887
_refine_ls_shift/su_max 0.002
_refine_ls_shift/su_mean 0.000
_refine_ls_structure_factor_coef Fsqd
_refine_ls_weighting_details 'w=1/[\s^2^(Fo^2^)+(0.1587P)^2^+40.8718P] where P=(Fo^2^+2Fc^2^)/3'
_refine_ls_weighting_scheme calc
_refine_ls_wR_factor_gt 0.2396
_refine_ls_wR_factor_ref 0.2797
_reflns_Friedel_coverage 0.000
_reflns_number_gt 15247
_reflns_number_total 18939
_reflns_threshold_expression 'I > 2\s(I)'
_cod_data_source_file d4cc04582c2.cif
_cod_data_source_block 1007re
_cod_depositor_comments 'Adding full bibliography for 7133902--7133905.cif.'
_cod_original_cell_volume 5272.9(10)
_cod_database_code 7133903
_shelx_shelxl_version_number 2019/3
_shelx_space_group_comment
;
The symmetry employed for this shelxl refinement is uniquely defined
by the following loop, which should always be used as a source of
symmetry information in preference to the above space-group names.
They are only intended as comments.
;
_shelx_estimated_absorpt_t_max 0.964
_shelx_estimated_absorpt_t_min 0.929
_olex2_refinement_description
;
1. Twinned data refinement
 Scales: 0.7945(13)
 0.2055(13)
2. Fixed Uiso
 At 1.2 times of:
  All C(H) groups, All C(H,H) groups
 At 1.5 times of:
  All C(H,H,H) groups
3. Restrained distances
 O311-C310 = O311-C312
 1.45 with sigma of 0.02
 C310-C309 = C312-C313
 1.54 with sigma of 0.02
 C310-C312
 2.4 with sigma of 0.04
4. Uiso/Uaniso restraints and constraints
Uanis(N314) \\sim Ueq, Uanis(C315) \\sim Ueq, Uanis(C316) \\sim Ueq,
Uanis(O311) \\sim Ueq, Uanis(C310) \\sim Ueq, Uanis(C309) \\sim Ueq,
Uanis(C312) \\sim Ueq, Uanis(C313) \\sim Ueq: with sigma of 0.02 and sigma for
terminal atoms of 0.04
Uanis(C302) \\sim Ueq, Uanis(C301) \\sim Ueq: with sigma of 0.02 and sigma for
terminal atoms of 0.04
5. Rigid body (RIGU) restrains
 N314, C315, C316, O311, C310, C309, C312, C313
 with sigma for 1-2 distances of 0.004 and sigma for 1-3 distances of 0.004
6. Others
 Sof(O303)=Sof(C304)=Sof(H30D)=Sof(H30E)=Sof(C305)=Sof(H30F)=Sof(H30G)=
 Sof(H30H)=Sof(C302)=Sof(H30I)=Sof(H30J)=Sof(C301)=Sof(H30K)=Sof(H30L)=
 Sof(H30M)=FVAR(1)
 Sof(O311)=Sof(C310)=Sof(H31A)=Sof(H31B)=Sof(C309)=Sof(H30N)=Sof(H30O)=
 Sof(H30P)=Sof(C312)=Sof(H31C)=Sof(H31D)=Sof(C313)=Sof(H31E)=Sof(H31F)=
 Sof(H31G)=1-FVAR(2)
 Sof(N314)=Sof(C315)=Sof(C316)=Sof(H31H)=Sof(H31I)=Sof(H31J)=FVAR(2)
7.a Secondary CH2 refined with riding coordinates:
 C304(H30D,H30E), C302(H30I,H30J), C310(H31A,H31B), C312(H31C,H31D)
7.b Me refined with riding coordinates:
 C316(H31H,H31I,H31J), C309(H30N,H30O,H30P), C313(H31E,H31F,H31G)
7.c Aromatic/amide H refined with riding coordinates:
 C20(H20), C24(H24), C38(H38), C42(H42), C70(H70), C74(H74), C88(H88),
 C92(H92), C59(H59), C61(H61), C17(H17), C35(H35), C21(H21), C43(H43), C93(H93),
  C95(H95)
7.d Fitted hexagon refined as free rotating group:
 C57(C29,C59,C15,C61,C31), C33(C67,C17,C69,C35,C71), C41(C83,C21,C85,C43,C87),
 C91(C23,C93,C47,C95,C3)
7.e Idealised Me refined as rotating group:
 C10(H10A,H10B,H10C), C12(H12A,H12B,H12C), C28(H28A,H28B,H28C), C30(H30A,H30B,
 H30C), C32(H32A,H32B,H32C), C46(H46A,H46B,H46C), C48(H48A,H48B,H48C), C50(H50A,
 H50B,H50C), C60(H60A,H60B,H60C), C62(H62A,H62B,H62C), C78(H78A,H78B,H78C),
 C80(H80A,H80B,H80C), C82(H82A,H82B,H82C), C96(H96A,H96B,H96C), C98(H98A,H98B,
 H98C), C100(H10D,H10E,H10F), C110(H11A,H11B,H11C), C112(H11D,H11E,H11F),
 C63(H63A,H63B,H63C), C2(H2A,H2B,H2C), C65(H65A,H65B,H65C), C9(H9A,H9B,H9C),
 C73(H73A,H73B,H73C), C37(H37A,H37B,H37C), C79(H79A,H79B,H79C), C5(H5A,H5B,H5C),
  C11(H11G,H11H,H11I), C89(H89A,H89B,H89C), C45(H45A,H45B,H45C), C97(H97A,H97B,
 H97C), C49(H49A,H49B,H49C), C99(H99A,H99B,H99C), C305(H30F,H30G,H30H),
 C301(H30K,H30L,H30M), C306(H30Q,H30R,H30S)
;
_olex2_submission_special_instructions 'No special instructions were received'

loop_
_space_group_symop_operation_xyz
'x, y, z'
'-x, -y, -z'

loop_
_atom_site_label
_atom_site_type_symbol
_atom_site_fract_x
_atom_site_fract_y
_atom_site_fract_z
_atom_site_U_iso_or_equiv
_atom_site_adp_type
_atom_site_occupancy
_atom_site_site_symmetry_order
_atom_site_calc_flag
_atom_site_refinement_flags_posn
_atom_site_refinement_flags_adp
_atom_site_refinement_flags_occupancy
_atom_site_disorder_assembly
_atom_site_disorder_group
Ni1 Ni 0.54357(8) 0.55118(8) 0.28516(4) 0.0238(3) Uani 1 1 d . . . . .
Ni3 Ni 0.52242(8) 0.62579(8) 0.18620(4) 0.0244(3) Uani 1 1 d . . . . .
Ni2 Ni 0.63049(9) 0.66922(8) 0.25394(4) 0.0263(3) Uani 1 1 d . . . . .
S1 S 0.49379(15) 0.50627(14) 0.21215(8) 0.0237(4) Uani 1 1 d . . . . .
S4 S 0.65967(17) 0.41446(16) 0.27642(9) 0.0293(5) Uani 1 1 d . . . . .
C1 C 0.6072(7) 0.4053(6) 0.2139(3) 0.0282(19) Uani 1 1 d . . . . .
C4 C 0.6405(6) 0.3360(6) 0.1798(3) 0.0265(18) Uani 1 1 d . . . . .
N1 N 0.6005(6) 0.3397(5) 0.1272(3) 0.0270(16) Uani 1 1 d . . . . .
C6 C 0.6520(7) 0.2798(7) 0.0877(4) 0.032(2) Uani 1 1 d . . . . .
O1 O 0.6138(5) 0.2842(5) 0.0439(3) 0.0406(17) Uani 1 1 d . . . . .
C8 C 0.7589(8) 0.2112(7) 0.1007(4) 0.035(2) Uani 1 1 d . . . . .
C10 C 0.8354(7) 0.2563(8) 0.0917(4) 0.043(3) Uani 1 1 d . . . . .
H10A H 0.904260 0.214976 0.103360 0.065 Uiso 1 1 calc R U . . .
H10B H 0.813136 0.311980 0.112389 0.065 Uiso 1 1 calc R U . . .
H10C H 0.837143 0.270584 0.053746 0.065 Uiso 1 1 calc R U . . .
C12 C 0.7857(10) 0.1294(8) 0.0656(5) 0.054(3) Uani 1 1 d . . . . .
H12A H 0.853483 0.083835 0.075678 0.081 Uiso 1 1 calc R U . . .
H12B H 0.787026 0.147166 0.028228 0.081 Uiso 1 1 calc R U . . .
H12C H 0.733825 0.104198 0.070238 0.081 Uiso 1 1 calc R U . . .
O3 O 0.8218(6) 0.1064(5) 0.1737(3) 0.0461(18) Uani 1 1 d . . . . .
C14 C 0.7692(8) 0.1838(7) 0.1591(4) 0.036(2) Uani 1 1 d . . . . .
N3 N 0.7183(6) 0.2509(5) 0.1944(3) 0.0288(16) Uani 1 1 d . . . . .
C16 C 0.5113(7) 0.4162(7) 0.1091(4) 0.030(2) Uani 1 1 d . . . . .
C18 C 0.5256(7) 0.4873(7) 0.0821(4) 0.033(2) Uani 1 1 d . . . . .
C20 C 0.4394(8) 0.5609(7) 0.0654(4) 0.037(2) Uani 1 1 d . . . . .
H20 H 0.448017 0.609494 0.047532 0.045 Uiso 1 1 calc R U . . .
C22 C 0.3409(8) 0.5658(8) 0.0740(4) 0.043(3) Uani 1 1 d . . . . .
C24 C 0.3298(8) 0.4913(8) 0.0972(4) 0.040(2) Uani 1 1 d . . . . .
H24 H 0.262569 0.492239 0.100292 0.048 Uiso 1 1 calc R U . . .
C26 C 0.4120(7) 0.4166(7) 0.1157(4) 0.033(2) Uani 1 1 d . . . . .
C28 C 0.6298(8) 0.4826(7) 0.0706(4) 0.039(2) Uani 1 1 d . . . . .
H28A H 0.625682 0.543039 0.061666 0.059 Uiso 1 1 calc R U . . .
H28B H 0.659354 0.442294 0.040484 0.059 Uiso 1 1 calc R U . . .
H28C H 0.673615 0.459314 0.102097 0.059 Uiso 1 1 calc R U . . .
C30 C 0.2474(9) 0.6477(9) 0.0565(5) 0.059(4) Uani 1 1 d . . . . .
H30A H 0.193430 0.628713 0.044806 0.088 Uiso 1 1 calc R U . . .
H30B H 0.266249 0.678126 0.026915 0.088 Uiso 1 1 calc R U . . .
H30C H 0.221999 0.689211 0.086452 0.088 Uiso 1 1 calc R U . . .
C32 C 0.3991(9) 0.3363(9) 0.1407(5) 0.051(3) Uani 1 1 d . . . . .
H32A H 0.328334 0.342223 0.135370 0.077 Uiso 1 1 calc R U . . .
H32B H 0.413788 0.333919 0.178955 0.077 Uiso 1 1 calc R U . . .
H32C H 0.447001 0.280847 0.123897 0.077 Uiso 1 1 calc R U . . .
C34 C 0.7380(7) 0.2225(6) 0.2508(4) 0.0299(19) Uani 1 1 d . . . . .
C36 C 0.6676(7) 0.1998(6) 0.2788(4) 0.033(2) Uani 1 1 d . . . . .
C38 C 0.6918(8) 0.1703(7) 0.3315(4) 0.040(2) Uani 1 1 d . . . . .
H38 H 0.644584 0.154033 0.351416 0.048 Uiso 1 1 calc R U . . .
C40 C 0.7802(8) 0.1638(7) 0.3555(4) 0.039(2) Uani 1 1 d . . . . .
C42 C 0.8511(8) 0.1862(7) 0.3259(4) 0.043(2) Uani 1 1 d . . . . .
H42 H 0.913714 0.181179 0.341974 0.052 Uiso 1 1 calc R U . . .
C44 C 0.8302(8) 0.2157(7) 0.2734(4) 0.036(2) Uani 1 1 d . . . . .
C46 C 0.5698(9) 0.2073(8) 0.2539(5) 0.045(2) Uani 1 1 d . . . . .
H46A H 0.542786 0.168696 0.273401 0.067 Uiso 1 1 calc R U . . .
H46B H 0.582507 0.188010 0.216688 0.067 Uiso 1 1 calc R U . . .
H46C H 0.519574 0.270090 0.255182 0.067 Uiso 1 1 calc R U . . .
C48 C 0.8022(11) 0.1304(9) 0.4134(5) 0.062(4) Uani 1 1 d . . . . .
H48A H 0.871350 0.082098 0.415886 0.094 Uiso 1 1 calc R U . . .
H48B H 0.751291 0.107366 0.425146 0.094 Uiso 1 1 calc R U . . .
H48C H 0.798055 0.180487 0.436281 0.094 Uiso 1 1 calc R U . . .
C50 C 0.9072(8) 0.2390(9) 0.2423(4) 0.047(3) Uani 1 1 d . . . . .
H50A H 0.963047 0.236384 0.265991 0.070 Uiso 1 1 calc R U . . .
H50B H 0.873228 0.300066 0.227287 0.070 Uiso 1 1 calc R U . . .
H50C H 0.935395 0.195839 0.213320 0.070 Uiso 1 1 calc R U . . .
S6 S 0.69282(16) 0.56894(16) 0.18792(8) 0.0259(4) Uani 1 1 d . . . . .
S8 S 0.56205(17) 0.74481(16) 0.17532(9) 0.0298(5) Uani 1 1 d . . . . .
C52 C 0.6837(7) 0.6679(7) 0.1517(3) 0.029(2) Uani 1 1 d . . . . .
C54 C 0.7568(7) 0.6797(7) 0.1212(4) 0.033(2) Uani 1 1 d . . . . .
N5 N 0.8613(6) 0.6182(6) 0.1256(3) 0.0347(19) Uani 1 1 d . . . . .
C56 C 0.9330(8) 0.6086(8) 0.0860(4) 0.037(2) Uani 1 1 d . . . . .
O5 O 1.0242(5) 0.5638(6) 0.0921(3) 0.0421(18) Uani 1 1 d . . . . .
C58 C 0.8879(8) 0.6589(8) 0.0336(4) 0.043(3) Uani 1 1 d . . . . .
C60 C 0.8387(11) 0.6058(10) 0.0026(4) 0.057(3) Uani 1 1 d . . . . .
H60A H 0.806626 0.639296 -0.029946 0.086 Uiso 1 1 calc R U . . .
H60B H 0.786139 0.597322 0.024757 0.086 Uiso 1 1 calc R U . . .
H60C H 0.891640 0.546854 -0.006983 0.086 Uiso 1 1 calc R U . . .
C62 C 0.9732(9) 0.6704(10) 0.0011(5) 0.053(3) Uani 1 1 d . . . . .
H62A H 0.944175 0.703845 -0.031907 0.079 Uiso 1 1 calc R U . . .
H62B H 1.026083 0.610970 -0.007667 0.079 Uiso 1 1 calc R U . . .
H62C H 1.004068 0.703935 0.021994 0.079 Uiso 1 1 calc R U . . .
O7 O 0.7937(6) 0.8166(7) 0.0173(3) 0.060(2) Uani 1 1 d . . . . .
C64 C 0.8057(8) 0.7496(9) 0.0453(4) 0.045(3) Uani 1 1 d . . . . .
N7 N 0.7403(6) 0.7571(6) 0.0883(3) 0.0346(18) Uani 1 1 d . . . . .
C66 C 0.8991(7) 0.5732(8) 0.1765(4) 0.035(2) Uani 1 1 d . . . . .
C68 C 0.9409(7) 0.4814(7) 0.1801(4) 0.032(2) Uani 1 1 d . . . . .
C70 C 0.9746(7) 0.4401(8) 0.2306(4) 0.038(2) Uani 1 1 d . . . . .
H70 H 1.003903 0.376111 0.233498 0.046 Uiso 1 1 calc R U . . .
C72 C 0.9659(7) 0.4905(9) 0.2751(4) 0.042(3) Uani 1 1 d . . . . .
C74 C 0.9224(8) 0.5853(8) 0.2704(4) 0.040(2) Uani 1 1 d . . . . .
H74 H 0.915265 0.620912 0.301199 0.048 Uiso 1 1 calc R U . . .
C76 C 0.8899(7) 0.6276(8) 0.2212(4) 0.039(2) Uani 1 1 d . . . . .
C78 C 0.9484(9) 0.4227(8) 0.1327(4) 0.048(3) Uani 1 1 d . . . . .
H78A H 0.957009 0.362446 0.145116 0.071 Uiso 1 1 calc R U . . .
H78B H 1.007639 0.418003 0.110808 0.071 Uiso 1 1 calc R U . . .
H78C H 0.885311 0.449492 0.111451 0.071 Uiso 1 1 calc R U . . .
C80 C 0.9995(9) 0.4465(10) 0.3289(4) 0.053(3) Uani 1 1 d . . . . .
H80A H 0.972044 0.491877 0.356822 0.080 Uiso 1 1 calc R U . . .
H80B H 1.074813 0.419485 0.330736 0.080 Uiso 1 1 calc R U . . .
H80C H 0.973365 0.399373 0.334223 0.080 Uiso 1 1 calc R U . . .
C82 C 0.8445(8) 0.7281(7) 0.2182(4) 0.040(2) Uani 1 1 d . . . . .
H82A H 0.868120 0.751949 0.248754 0.060 Uiso 1 1 calc R U . . .
H82B H 0.769232 0.750629 0.218990 0.060 Uiso 1 1 calc R U . . .
H82C H 0.866274 0.747794 0.185045 0.060 Uiso 1 1 calc R U . . .
C84 C 0.6462(8) 0.8388(8) 0.0878(4) 0.042(3) Uani 1 1 d . . . . .
C86 C 0.6483(8) 0.9164(8) 0.1068(4) 0.045(3) Uani 1 1 d . . . . .
C88 C 0.5604(10) 0.9960(9) 0.1001(5) 0.060(4) Uani 1 1 d . . . . .
H88 H 0.561248 1.050382 0.113428 0.072 Uiso 1 1 calc R U . . .
C90 C 0.4723(11) 0.9997(11) 0.0749(5) 0.066(4) Uani 1 1 d . . . . .
C92 C 0.4740(9) 0.9220(13) 0.0547(5) 0.069(5) Uani 1 1 d . . . . .
H92 H 0.414745 0.923654 0.036401 0.083 Uiso 1 1 calc R U . . .
C94 C 0.5596(9) 0.8386(10) 0.0595(5) 0.054(3) Uani 1 1 d . . . . .
C96 C 0.7398(10) 0.9211(10) 0.1359(6) 0.059(3) Uani 1 1 d . . . . .
H96A H 0.803482 0.884318 0.117148 0.089 Uiso 1 1 calc R U . . .
H96B H 0.742338 0.898212 0.172405 0.089 Uiso 1 1 calc R U . . .
H96C H 0.732587 0.983897 0.136749 0.089 Uiso 1 1 calc R U . . .
C98 C 0.3796(13) 1.0867(13) 0.0683(7) 0.096(6) Uani 1 1 d . . . . .
H98A H 0.353854 1.091815 0.031724 0.144 Uiso 1 1 calc R U . . .
H98B H 0.398548 1.137346 0.075667 0.144 Uiso 1 1 calc R U . . .
H98C H 0.325842 1.087696 0.093328 0.144 Uiso 1 1 calc R U . . .
C100 C 0.5611(11) 0.7551(11) 0.0342(5) 0.065(4) Uani 1 1 d . . . . .
H10D H 0.500393 0.770616 0.011318 0.098 Uiso 1 1 calc R U . . .
H10E H 0.560234 0.712362 0.061953 0.098 Uiso 1 1 calc R U . . .
H10F H 0.623555 0.727637 0.012590 0.098 Uiso 1 1 calc R U . . .
S2 S 0.39990(16) 0.66462(15) 0.30739(8) 0.0270(5) Uani 1 1 d . . . . .
S5 S 0.35449(16) 0.70315(16) 0.18895(9) 0.0279(5) Uani 1 1 d . . . . .
C102 C 0.3271(6) 0.7126(6) 0.2545(4) 0.0255(18) Uani 1 1 d . . . . .
C104 C 0.2164(7) 0.7775(6) 0.2653(4) 0.0290(19) Uani 1 1 d . . . . .
N8 N 0.1912(6) 0.8656(5) 0.2605(3) 0.0289(16) Uani 1 1 d . . . . .
C106 C 0.0874(7) 0.9323(7) 0.2681(4) 0.038(2) Uani 1 1 d . . . . .
O8 O 0.0724(6) 1.0091(5) 0.2720(4) 0.053(2) Uani 1 1 d . . . . .
C108 C 0.0049(7) 0.8963(7) 0.2637(5) 0.041(2) Uani 1 1 d . . . . .
C110 C -0.0140(8) 0.8913(8) 0.2028(5) 0.046(3) Uani 1 1 d . . . . .
H11A H -0.068870 0.870021 0.197682 0.069 Uiso 1 1 calc R U . . .
H11B H 0.049420 0.849358 0.185973 0.069 Uiso 1 1 calc R U . . .
H11C H -0.034322 0.951362 0.186625 0.069 Uiso 1 1 calc R U . . .
C112 C -0.0952(9) 0.9594(7) 0.2893(6) 0.052(3) Uani 1 1 d . . . . .
H11D H -0.146905 0.933861 0.285927 0.078 Uiso 1 1 calc R U . . .
H11E H -0.119884 1.018329 0.271267 0.078 Uiso 1 1 calc R U . . .
H11F H -0.083387 0.966501 0.327080 0.078 Uiso 1 1 calc R U . . .
O4 O -0.0140(5) 0.7716(5) 0.3096(3) 0.0368(15) Uani 1 1 d . . . . .
C7 C 0.0404(6) 0.8021(6) 0.2877(4) 0.0301(19) Uani 1 1 d . . . . .
N4 N 0.1467(5) 0.7434(5) 0.2788(3) 0.0258(15) Uani 1 1 d . . . . .
C57 C 0.2665(4) 0.9032(4) 0.2542(2) 0.0300(19) Uani 1 1 d G . . . .
C29 C 0.2903(5) 0.9273(5) 0.2042(2) 0.040(2) Uani 1 1 d G . . . .
C59 C 0.3655(6) 0.9614(5) 0.1990(2) 0.048(3) Uani 1 1 d G . . . .
H59 H 0.381727 0.977850 0.164740 0.057 Uiso 1 1 calc R U . . .
C15 C 0.4169(5) 0.9715(5) 0.2438(3) 0.047(3) Uani 1 1 d G . . . .
C61 C 0.3931(5) 0.9474(5) 0.2939(2) 0.040(2) Uani 1 1 d G . . . .
H61 H 0.428227 0.954270 0.324561 0.048 Uiso 1 1 calc R U . . .
C31 C 0.3179(5) 0.9133(4) 0.29910(19) 0.033(2) Uani 1 1 d G . . . .
C63 C 0.2267(9) 0.9284(8) 0.1548(4) 0.047(3) Uani 1 1 d . . . . .
H63A H 0.264016 0.932647 0.122644 0.070 Uiso 1 1 calc R U . . .
H63B H 0.160376 0.980527 0.156294 0.070 Uiso 1 1 calc R U . . .
H63C H 0.214956 0.872780 0.153974 0.070 Uiso 1 1 calc R U . . .
C2 C 0.5069(13) 1.0017(12) 0.2385(6) 0.073(5) Uani 1 1 d . . . . .
H2A H 0.538991 0.998078 0.273405 0.110 Uiso 1 1 calc R U . . .
H2B H 0.480661 1.064075 0.225118 0.110 Uiso 1 1 calc R U . . .
H2C H 0.557981 0.962223 0.213429 0.110 Uiso 1 1 calc R U . . .
C65 C 0.2900(9) 0.8920(7) 0.3551(4) 0.039(2) Uani 1 1 d . . . . .
H65A H 0.327229 0.911298 0.381681 0.058 Uiso 1 1 calc R U . . .
H65B H 0.309198 0.826893 0.358853 0.058 Uiso 1 1 calc R U . . .
H65C H 0.215744 0.924143 0.360791 0.058 Uiso 1 1 calc R U . . .
C33 C 0.1722(4) 0.6489(3) 0.2850(2) 0.0270(18) Uani 1 1 d G . . . .
C67 C 0.1749(4) 0.5985(4) 0.24014(17) 0.032(2) Uani 1 1 d G . . . .
C17 C 0.2069(5) 0.5055(4) 0.2446(2) 0.035(2) Uani 1 1 d G . . . .
H17 H 0.208735 0.470985 0.213859 0.042 Uiso 1 1 calc R U . . .
C69 C 0.2363(5) 0.4629(3) 0.2939(2) 0.035(2) Uani 1 1 d G . . . .
C35 C 0.2336(5) 0.5134(4) 0.33878(19) 0.038(2) Uani 1 1 d G . . . .
H35 H 0.253653 0.484269 0.372491 0.045 Uiso 1 1 calc R U . . .
C71 C 0.2016(5) 0.6064(4) 0.33437(18) 0.0282(19) Uani 1 1 d G . . . .
C9 C 0.1328(7) 0.6460(7) 0.1870(4) 0.035(2) Uani 1 1 d . . . . .
H9A H 0.129755 0.601967 0.161332 0.052 Uiso 1 1 calc R U . . .
H9B H 0.178205 0.673670 0.173220 0.052 Uiso 1 1 calc R U . . .
H9C H 0.063599 0.692876 0.192384 0.052 Uiso 1 1 calc R U . . .
C73 C 0.2776(9) 0.3616(7) 0.2982(5) 0.050(3) Uani 1 1 d . . . . .
H73A H 0.255728 0.344436 0.332182 0.074 Uiso 1 1 calc R U . . .
H73B H 0.352968 0.336385 0.296633 0.074 Uiso 1 1 calc R U . . .
H73C H 0.251039 0.338125 0.268668 0.074 Uiso 1 1 calc R U . . .
C37 C 0.1904(8) 0.6607(7) 0.3849(4) 0.037(2) Uani 1 1 d . . . . .
H37A H 0.215872 0.619564 0.415464 0.056 Uiso 1 1 calc R U . . .
H37B H 0.117730 0.700022 0.390410 0.056 Uiso 1 1 calc R U . . .
H37C H 0.230478 0.697678 0.381280 0.056 Uiso 1 1 calc R U . . .
S3 S 0.66563(16) 0.58263(15) 0.32553(8) 0.0251(4) Uani 1 1 d . . . . .
S7 S 0.58444(18) 0.76893(16) 0.31600(9) 0.0305(5) Uani 1 1 d . . . . .
C75 C 0.6301(7) 0.6821(6) 0.3643(3) 0.0250(18) Uani 1 1 d . . . . .
C19 C 0.6485(7) 0.6830(6) 0.4165(4) 0.0291(19) Uani 1 1 d . . . . .
N2 N 0.6718(6) 0.6030(5) 0.4495(3) 0.0303(17) Uani 1 1 d . . . . .
C77 C 0.7358(7) 0.5870(7) 0.4923(3) 0.032(2) Uani 1 1 d . . . . .
O2 O 0.7456(5) 0.5270(5) 0.5260(3) 0.0398(16) Uani 1 1 d . . . . .
C39 C 0.7936(7) 0.6481(7) 0.4960(4) 0.035(2) Uani 1 1 d . . . . .
C79 C 0.8782(7) 0.6186(8) 0.4523(4) 0.041(2) Uani 1 1 d . . . . .
H79A H 0.922416 0.651541 0.456561 0.062 Uiso 1 1 calc R U . . .
H79B H 0.845817 0.631955 0.416997 0.062 Uiso 1 1 calc R U . . .
H79C H 0.919816 0.553656 0.455680 0.062 Uiso 1 1 calc R U . . .
C5 C 0.8425(9) 0.6378(9) 0.5509(4) 0.049(3) Uani 1 1 d . . . . .
H5A H 0.884239 0.673433 0.552333 0.074 Uiso 1 1 calc R U . . .
H5B H 0.886429 0.574080 0.557677 0.074 Uiso 1 1 calc R U . . .
H5C H 0.788404 0.659136 0.578091 0.074 Uiso 1 1 calc R U . . .
O6 O 0.7265(6) 0.8081(5) 0.5083(3) 0.0441(18) Uani 1 1 d . . . . .
C81 C 0.7222(7) 0.7439(7) 0.4849(4) 0.034(2) Uani 1 1 d . . . . .
N6 N 0.6488(6) 0.7580(5) 0.4451(3) 0.0300(17) Uani 1 1 d . . . . .
C41 C 0.6258(4) 0.5402(3) 0.4389(2) 0.0272(18) Uani 1 1 d G . . . .
C83 C 0.5193(4) 0.5692(3) 0.4388(2) 0.0294(19) Uani 1 1 d G . . . .
C21 C 0.4751(3) 0.5094(4) 0.4261(3) 0.033(2) Uani 1 1 d G . . . .
H21 H 0.402297 0.529242 0.425989 0.040 Uiso 1 1 calc R U . . .
C85 C 0.5372(4) 0.4206(3) 0.4134(3) 0.036(2) Uani 1 1 d G . . . .
C43 C 0.6437(4) 0.3917(3) 0.4135(3) 0.033(2) Uani 1 1 d G . . . .
H43 H 0.686203 0.330976 0.404882 0.039 Uiso 1 1 calc R U . . .
C87 C 0.6880(3) 0.4514(4) 0.4262(2) 0.033(2) Uani 1 1 d G . . . .
C11 C 0.4499(7) 0.6632(7) 0.4544(4) 0.033(2) Uani 1 1 d . . . . .
H11G H 0.379153 0.667804 0.457684 0.049 Uiso 1 1 calc R U . . .
H11H H 0.452821 0.705951 0.427144 0.049 Uiso 1 1 calc R U . . .
H11I H 0.472453 0.677375 0.488743 0.049 Uiso 1 1 calc R U . . .
C89 C 0.4908(9) 0.3556(8) 0.3970(4) 0.045(3) Uani 1 1 d . . . . .
H89A H 0.534653 0.294736 0.409537 0.068 Uiso 1 1 calc R U . . .
H89B H 0.485551 0.355897 0.357984 0.068 Uiso 1 1 calc R U . . .
H89C H 0.422023 0.374145 0.412646 0.068 Uiso 1 1 calc R U . . .
C45 C 0.8049(8) 0.4159(7) 0.4253(5) 0.041(2) Uani 1 1 d . . . . .
H45A H 0.832645 0.363521 0.401856 0.062 Uiso 1 1 calc R U . . .
H45B H 0.831699 0.397938 0.461515 0.062 Uiso 1 1 calc R U . . .
H45C H 0.825652 0.463225 0.412044 0.062 Uiso 1 1 calc R U . . .
C91 C 0.5941(4) 0.8520(3) 0.4291(2) 0.0282(19) Uani 1 1 d G . . . .
C23 C 0.4964(4) 0.9027(4) 0.4490(2) 0.030(2) Uani 1 1 d G . . . .
C93 C 0.4462(3) 0.9932(3) 0.4348(2) 0.033(2) Uani 1 1 d G . . . .
H93 H 0.379429 1.027861 0.448395 0.039 Uiso 1 1 calc R U . . .
C47 C 0.4937(4) 1.0330(3) 0.4006(2) 0.034(2) Uani 1 1 d G . . . .
C95 C 0.5914(4) 0.9823(4) 0.3807(2) 0.034(2) Uani 1 1 d G . . . .
H95 H 0.623814 1.009490 0.357400 0.041 Uiso 1 1 calc R U . . .
C3 C 0.6416(3) 0.8918(4) 0.3949(2) 0.032(2) Uani 1 1 d G . . . .
C97 C 0.4449(7) 0.8654(7) 0.4905(4) 0.034(2) Uani 1 1 d . . . . .
H97A H 0.411949 0.911142 0.517632 0.052 Uiso 1 1 calc R U . . .
H97B H 0.496756 0.811492 0.507409 0.052 Uiso 1 1 calc R U . . .
H97C H 0.392816 0.849442 0.473169 0.052 Uiso 1 1 calc R U . . .
C49 C 0.4360(9) 1.1304(7) 0.3821(5) 0.043(2) Uani 1 1 d . . . . .
H49A H 0.478299 1.164412 0.388781 0.065 Uiso 1 1 calc R U . . .
H49B H 0.371096 1.157641 0.401807 0.065 Uiso 1 1 calc R U . . .
H49C H 0.421566 1.131738 0.343870 0.065 Uiso 1 1 calc R U . . .
C99 C 0.7521(8) 0.8405(8) 0.3765(4) 0.039(2) Uani 1 1 d . . . . .
H99A H 0.767093 0.873488 0.346902 0.059 Uiso 1 1 calc R U . . .
H99B H 0.761133 0.780362 0.364460 0.059 Uiso 1 1 calc R U . . .
H99C H 0.799209 0.834602 0.406095 0.059 Uiso 1 1 calc R U . . .
O303 O 0.1549(13) 1.2389(11) 0.2451(7) 0.057(5) Uani 0.529(17) 1 d . . P A 1
C304 C 0.190(2) 1.240(2) 0.1927(13) 0.075(8) Uani 0.529(17) 1 d . . P A 1
H30D H 0.265834 1.214954 0.192681 0.090 Uiso 0.529(17) 1 calc R U P A 1
H30E H 0.164746 1.303730 0.180075 0.090 Uiso 0.529(17) 1 calc R U P A 1
C305 C 0.153(3) 1.187(2) 0.1537(14) 0.089(10) Uani 0.529(17) 1 d . . P A 1
H30F H 0.165663 1.201167 0.116957 0.133 Uiso 0.529(17) 1 calc R U P A 1
H30G H 0.079387 1.202773 0.158774 0.133 Uiso 0.529(17) 1 calc R U P A 1
H30H H 0.191218 1.121937 0.160403 0.133 Uiso 0.529(17) 1 calc R U P A 1
C302 C 0.2065(19) 1.1581(16) 0.2747(11) 0.057(6) Uani 0.529(17) 1 d . U P A 1
H30I H 0.281096 1.144223 0.275745 0.068 Uiso 0.529(17) 1 calc R U P A 1
H30J H 0.197292 1.107582 0.256911 0.068 Uiso 0.529(17) 1 calc R U P A 1
C301 C 0.1645(19) 1.1674(17) 0.3315(12) 0.068(8) Uani 0.529(17) 1 d . U P A 1
H30K H 0.091001 1.179819 0.330400 0.102 Uiso 0.529(17) 1 calc R U P A 1
H30L H 0.174061 1.217201 0.349102 0.102 Uiso 0.529(17) 1 calc R U P A 1
H30M H 0.201472 1.111189 0.351349 0.102 Uiso 0.529(17) 1 calc R U P A 1
N308 N -0.0249(15) 1.1194(12) -0.0603(7) 0.105(5) Uani 1 1 d . . . . .
C307 C 0.0296(16) 1.0944(13) -0.0209(9) 0.088(5) Uani 1 1 d . . . . .
C306 C 0.1031(17) 1.0643(15) 0.0264(10) 0.112(7) Uani 1 1 d . . . . .
H30Q H 0.085799 1.022581 0.048970 0.168 Uiso 1 1 calc R U . . .
H30R H 0.096851 1.117129 0.047235 0.168 Uiso 1 1 calc R U . . .
H30S H 0.173930 1.033912 0.013436 0.168 Uiso 1 1 calc R U . . .
N314 N -0.051(5) 0.884(4) 0.511(3) 0.22(2) Uani 0.68(2) 1 d . U P B 1
C315 C -0.015(5) 0.882(4) 0.469(3) 0.169(19) Uani 0.68(2) 1 d . U P B 1
C316 C 0.039(4) 0.899(3) 0.430(2) 0.177(19) Uani 0.68(2) 1 d . U P B 1
H31H H 0.034827 0.866714 0.397984 0.265 Uiso 0.68(2) 1 calc R U P B 1
H31I H 0.009561 0.964158 0.422527 0.265 Uiso 0.68(2) 1 calc R U P B 1
H31J H 0.110566 0.879486 0.441088 0.265 Uiso 0.68(2) 1 calc R U P B 1
O311 O 0.127(6) 1.068(6) 0.478(3) 0.19(2) Uani 0.32(2) 1 d D U P B -2
C310 C 0.092(9) 1.003(6) 0.456(5) 0.20(3) Uani 0.32(2) 1 d D U P B -2
H31A H 0.151686 0.945774 0.450323 0.235 Uiso 0.32(2) 1 calc R U P B -2
H31B H 0.059151 1.025587 0.420944 0.235 Uiso 0.32(2) 1 calc R U P B -2
C309 C 0.014(9) 0.986(9) 0.493(5) 0.14(3) Uani 0.32(2) 1 d D U P B -2
H30N H -0.007408 0.941892 0.476169 0.207 Uiso 0.32(2) 1 calc R U P B -2
H30O H 0.046145 0.962971 0.527229 0.207 Uiso 0.32(2) 1 calc R U P B -2
H30P H -0.046427 1.042817 0.497837 0.207 Uiso 0.32(2) 1 calc R U P B -2
C312 C 0.079(9) 1.155(5) 0.451(4) 0.18(3) Uani 0.32(2) 1 d D U P B -2
H31C H 0.096971 1.201657 0.468756 0.219 Uiso 0.32(2) 1 calc R U P B -2
H31D H 0.003403 1.176184 0.449562 0.219 Uiso 0.32(2) 1 calc R U P B -2
C313 C 0.129(6) 1.131(6) 0.396(4) 0.14(2) Uani 0.32(2) 1 d D U P B -2
H31E H 0.103289 1.185047 0.372714 0.209 Uiso 0.32(2) 1 calc R U P B -2
H31F H 0.203842 1.109345 0.399154 0.209 Uiso 0.32(2) 1 calc R U P B -2
H31G H 0.111259 1.084139 0.380162 0.209 Uiso 0.32(2) 1 calc R U P B -2

loop_
_atom_site_aniso_label
_atom_site_aniso_U_11
_atom_site_aniso_U_22
_atom_site_aniso_U_33
_atom_site_aniso_U_23
_atom_site_aniso_U_13
_atom_site_aniso_U_12
Ni1 0.0192(5) 0.0339(6) 0.0194(5) 0.0006(4) -0.0020(4) -0.0117(4)
Ni3 0.0190(5) 0.0361(6) 0.0205(5) 0.0011(4) -0.0006(4) -0.0135(4)
Ni2 0.0256(6) 0.0401(7) 0.0180(5) 0.0012(5) -0.0018(4) -0.0181(5)
S1 0.0184(9) 0.0310(11) 0.0230(10) -0.0008(8) -0.0012(8) -0.0112(8)
S4 0.0253(11) 0.0346(12) 0.0248(11) -0.0019(9) -0.0052(9) -0.0086(9)
C1 0.023(4) 0.046(5) 0.019(4) 0.005(4) -0.005(3) -0.017(4)
C4 0.022(4) 0.033(5) 0.022(4) 0.005(3) -0.003(3) -0.008(4)
N1 0.028(4) 0.035(4) 0.018(3) -0.003(3) 0.000(3) -0.012(3)
C6 0.030(5) 0.041(5) 0.028(5) 0.002(4) -0.003(4) -0.018(4)
O1 0.036(4) 0.052(4) 0.032(4) -0.013(3) -0.002(3) -0.015(3)
C8 0.034(5) 0.041(5) 0.024(5) 0.001(4) 0.002(4) -0.008(4)
C10 0.023(5) 0.063(7) 0.038(6) 0.010(5) 0.003(4) -0.010(5)
C12 0.059(7) 0.057(7) 0.032(6) -0.010(5) 0.003(5) -0.007(6)
O3 0.055(5) 0.039(4) 0.032(4) -0.003(3) 0.003(3) -0.006(4)
C14 0.035(5) 0.034(5) 0.036(5) -0.002(4) 0.004(4) -0.013(4)
N3 0.023(4) 0.031(4) 0.026(4) 0.001(3) -0.002(3) -0.004(3)
C16 0.019(4) 0.042(5) 0.023(4) -0.002(4) -0.003(3) -0.006(4)
C18 0.030(5) 0.047(6) 0.019(4) -0.001(4) -0.007(4) -0.014(4)
C20 0.035(5) 0.043(6) 0.023(5) -0.001(4) 0.001(4) -0.004(4)
C22 0.035(6) 0.060(7) 0.022(5) 0.000(4) -0.002(4) -0.006(5)
C24 0.023(5) 0.059(7) 0.032(5) -0.009(5) 0.000(4) -0.009(5)
C26 0.025(5) 0.045(6) 0.026(5) -0.004(4) -0.001(4) -0.010(4)
C28 0.034(5) 0.042(6) 0.040(6) 0.002(4) -0.004(4) -0.012(4)
C30 0.039(6) 0.068(8) 0.039(6) 0.005(5) -0.004(5) 0.010(6)
C32 0.037(6) 0.071(8) 0.056(7) 0.001(6) -0.005(5) -0.034(6)
C34 0.028(5) 0.032(5) 0.028(5) 0.005(4) -0.004(4) -0.010(4)
C36 0.033(5) 0.026(5) 0.035(5) -0.001(4) 0.002(4) -0.008(4)
C38 0.045(6) 0.034(5) 0.038(6) 0.003(4) 0.011(5) -0.014(5)
C40 0.041(6) 0.034(5) 0.029(5) 0.004(4) 0.002(4) -0.001(4)
C42 0.036(5) 0.047(6) 0.041(6) 0.000(5) -0.006(4) -0.011(5)
C44 0.036(5) 0.040(5) 0.033(5) -0.003(4) -0.006(4) -0.015(4)
C46 0.044(6) 0.054(7) 0.044(6) 0.007(5) -0.004(5) -0.028(5)
C48 0.072(9) 0.064(8) 0.034(6) 0.009(5) -0.009(6) -0.009(7)
C50 0.035(6) 0.066(7) 0.039(6) 0.004(5) -0.007(5) -0.021(5)
S6 0.0202(10) 0.0431(12) 0.0186(10) 0.0001(9) 0.0010(8) -0.0171(9)
S8 0.0279(11) 0.0422(13) 0.0237(11) 0.0045(9) -0.0024(9) -0.0188(10)
C52 0.022(4) 0.051(6) 0.019(4) 0.005(4) -0.006(3) -0.020(4)
C54 0.022(4) 0.061(6) 0.023(4) 0.004(4) -0.003(4) -0.024(4)
N5 0.022(4) 0.065(6) 0.022(4) 0.002(4) -0.003(3) -0.023(4)
C56 0.029(5) 0.067(7) 0.023(5) -0.006(4) 0.008(4) -0.027(5)
O5 0.024(4) 0.081(5) 0.028(4) -0.002(3) 0.005(3) -0.028(4)
C58 0.036(5) 0.072(8) 0.026(5) 0.003(5) 0.002(4) -0.028(5)
C60 0.070(8) 0.098(10) 0.027(5) 0.002(6) -0.008(5) -0.059(8)
C62 0.045(6) 0.081(9) 0.034(6) 0.004(5) 0.014(5) -0.029(6)
O7 0.038(4) 0.092(7) 0.050(5) 0.036(5) 0.002(4) -0.027(4)
C64 0.033(5) 0.081(8) 0.030(5) 0.011(5) -0.008(4) -0.033(6)
N7 0.030(4) 0.052(5) 0.025(4) 0.011(3) -0.004(3) -0.020(4)
C66 0.025(5) 0.070(7) 0.020(4) 0.006(4) 0.000(4) -0.030(5)
C68 0.019(4) 0.056(6) 0.028(5) 0.001(4) 0.002(4) -0.022(4)
C70 0.019(4) 0.054(6) 0.043(6) 0.011(5) -0.005(4) -0.017(4)
C72 0.023(5) 0.085(8) 0.020(5) 0.004(5) 0.001(4) -0.024(5)
C74 0.031(5) 0.063(7) 0.025(5) 0.005(4) -0.006(4) -0.019(5)
C76 0.022(4) 0.077(8) 0.026(5) -0.007(5) -0.001(4) -0.028(5)
C78 0.046(6) 0.061(7) 0.037(6) -0.001(5) -0.003(5) -0.024(6)
C80 0.037(6) 0.082(9) 0.034(6) 0.017(6) -0.002(5) -0.018(6)
C82 0.032(5) 0.058(7) 0.035(5) -0.002(5) -0.009(4) -0.022(5)
C84 0.037(6) 0.062(7) 0.028(5) 0.020(5) -0.002(4) -0.021(5)
C86 0.036(6) 0.064(7) 0.037(6) 0.021(5) -0.001(4) -0.023(5)
C88 0.053(7) 0.062(8) 0.053(7) 0.025(6) 0.010(6) -0.010(6)
C90 0.058(8) 0.082(10) 0.044(7) 0.035(7) 0.003(6) -0.016(7)
C92 0.033(6) 0.130(14) 0.037(7) 0.039(8) -0.005(5) -0.026(8)
C94 0.037(6) 0.097(10) 0.039(6) 0.026(6) -0.006(5) -0.037(6)
C96 0.054(7) 0.073(9) 0.060(8) 0.014(6) -0.009(6) -0.035(7)
C98 0.066(10) 0.111(14) 0.073(11) 0.050(10) 0.004(8) 0.002(9)
C100 0.059(8) 0.122(12) 0.041(7) 0.019(7) -0.019(6) -0.065(9)
S2 0.0222(10) 0.0354(12) 0.0217(10) -0.0011(8) -0.0012(8) -0.0098(9)
S5 0.0222(10) 0.0401(12) 0.0229(10) 0.0019(9) -0.0012(8) -0.0141(9)
C102 0.021(4) 0.025(4) 0.030(5) 0.000(3) -0.004(3) -0.010(3)
C104 0.025(4) 0.040(5) 0.026(5) 0.002(4) -0.007(3) -0.017(4)
N8 0.024(4) 0.030(4) 0.031(4) 0.001(3) -0.007(3) -0.009(3)
C106 0.027(5) 0.039(6) 0.048(6) 0.004(4) -0.008(4) -0.013(4)
O8 0.038(4) 0.029(4) 0.088(6) -0.009(4) -0.004(4) -0.009(3)
C108 0.021(5) 0.040(6) 0.056(7) -0.005(5) 0.003(4) -0.008(4)
C110 0.029(5) 0.051(6) 0.056(7) 0.004(5) -0.012(5) -0.013(5)
C112 0.042(6) 0.033(6) 0.069(8) -0.001(5) 0.013(6) -0.003(5)
O4 0.023(3) 0.043(4) 0.041(4) -0.003(3) 0.002(3) -0.011(3)
C7 0.014(4) 0.041(5) 0.036(5) -0.004(4) 0.000(4) -0.011(4)
N4 0.016(3) 0.031(4) 0.028(4) -0.001(3) -0.003(3) -0.007(3)
C57 0.034(5) 0.024(4) 0.037(5) -0.001(4) -0.002(4) -0.016(4)
C29 0.043(6) 0.043(6) 0.038(6) -0.001(4) -0.009(4) -0.023(5)
C59 0.066(8) 0.058(7) 0.037(6) 0.006(5) -0.006(5) -0.043(6)
C15 0.058(7) 0.052(7) 0.048(6) -0.001(5) -0.006(5) -0.039(6)
C61 0.049(6) 0.036(5) 0.039(6) 0.001(4) -0.010(5) -0.021(5)
C31 0.033(5) 0.031(5) 0.036(5) 0.006(4) -0.004(4) -0.012(4)
C63 0.055(7) 0.056(7) 0.037(6) 0.014(5) -0.019(5) -0.030(6)
C2 0.107(12) 0.108(12) 0.049(8) 0.004(7) -0.007(7) -0.090(11)
C65 0.047(6) 0.037(5) 0.039(6) -0.001(4) 0.001(5) -0.025(5)
C33 0.021(4) 0.032(5) 0.030(5) 0.000(4) 0.000(3) -0.013(4)
C67 0.015(4) 0.052(6) 0.032(5) 0.001(4) 0.001(3) -0.015(4)
C17 0.025(5) 0.045(6) 0.039(5) -0.007(4) 0.004(4) -0.020(4)
C69 0.027(5) 0.033(5) 0.048(6) 0.003(4) 0.004(4) -0.016(4)
C35 0.034(5) 0.044(6) 0.034(5) 0.012(4) 0.004(4) -0.015(4)
C71 0.018(4) 0.031(5) 0.034(5) -0.001(4) 0.006(3) -0.008(4)
C9 0.028(5) 0.047(6) 0.029(5) -0.002(4) 0.001(4) -0.014(4)
C73 0.049(7) 0.036(6) 0.062(8) 0.002(5) 0.002(5) -0.015(5)
C37 0.029(5) 0.050(6) 0.032(5) -0.001(4) 0.000(4) -0.015(4)
S3 0.0218(10) 0.0365(12) 0.0185(10) 0.0013(8) -0.0019(8) -0.0133(9)
S7 0.0352(12) 0.0383(12) 0.0205(10) 0.0002(9) -0.0030(9) -0.0176(10)
C75 0.024(4) 0.038(5) 0.016(4) -0.003(3) -0.002(3) -0.015(4)
C19 0.023(4) 0.040(5) 0.029(5) -0.002(4) 0.004(4) -0.018(4)
N2 0.027(4) 0.041(4) 0.023(4) 0.007(3) -0.004(3) -0.014(3)
C77 0.033(5) 0.042(5) 0.017(4) -0.007(4) 0.004(4) -0.011(4)
O2 0.038(4) 0.054(4) 0.025(3) 0.010(3) -0.007(3) -0.016(3)
C39 0.028(5) 0.040(5) 0.033(5) -0.004(4) 0.000(4) -0.010(4)
C79 0.023(5) 0.056(7) 0.043(6) -0.003(5) -0.001(4) -0.013(4)
C5 0.041(6) 0.073(8) 0.037(6) 0.005(5) -0.014(5) -0.026(6)
O6 0.043(4) 0.048(4) 0.041(4) -0.010(3) -0.009(3) -0.018(3)
C81 0.029(5) 0.053(6) 0.022(4) -0.008(4) 0.006(4) -0.020(4)
N6 0.029(4) 0.040(4) 0.023(4) -0.005(3) -0.001(3) -0.016(3)
C41 0.028(5) 0.038(5) 0.015(4) 0.002(3) 0.000(3) -0.013(4)
C83 0.036(5) 0.033(5) 0.022(4) 0.001(4) 0.004(4) -0.016(4)
C21 0.032(5) 0.043(6) 0.028(5) 0.003(4) -0.002(4) -0.018(4)
C85 0.043(6) 0.045(6) 0.022(5) 0.003(4) -0.004(4) -0.021(5)
C43 0.040(5) 0.032(5) 0.029(5) 0.001(4) 0.003(4) -0.017(4)
C87 0.033(5) 0.045(6) 0.021(4) 0.012(4) -0.006(4) -0.016(4)
C11 0.023(4) 0.041(5) 0.036(5) -0.003(4) 0.000(4) -0.014(4)
C89 0.046(6) 0.053(7) 0.037(6) -0.003(5) 0.005(5) -0.021(5)
C45 0.035(5) 0.035(5) 0.050(6) -0.004(4) 0.003(5) -0.010(4)
C91 0.035(5) 0.033(5) 0.021(4) -0.006(3) 0.003(4) -0.018(4)
C23 0.029(5) 0.040(5) 0.026(5) -0.004(4) -0.001(4) -0.018(4)
C93 0.030(5) 0.034(5) 0.037(5) -0.006(4) 0.001(4) -0.017(4)
C47 0.041(5) 0.040(5) 0.027(5) -0.010(4) -0.002(4) -0.021(4)
C95 0.036(5) 0.039(5) 0.033(5) -0.002(4) 0.000(4) -0.021(4)
C3 0.029(5) 0.044(6) 0.029(5) -0.008(4) 0.001(4) -0.020(4)
C97 0.031(5) 0.041(5) 0.033(5) -0.010(4) 0.005(4) -0.015(4)
C49 0.049(6) 0.035(5) 0.044(6) -0.003(4) 0.000(5) -0.017(5)
C99 0.031(5) 0.052(6) 0.038(5) -0.013(5) 0.011(4) -0.020(5)
O303 0.051(10) 0.053(10) 0.070(11) 0.006(8) -0.008(8) -0.023(8)
C304 0.049(15) 0.09(2) 0.08(2) 0.015(16) -0.005(14) -0.025(14)
C305 0.067(19) 0.09(2) 0.09(2) -0.006(18) 0.002(17) -0.009(17)
C302 0.052(12) 0.047(11) 0.075(14) -0.005(10) -0.003(10) -0.025(9)
C301 0.050(13) 0.048(13) 0.11(2) 0.013(13) -0.040(14) -0.021(11)
N308 0.124(14) 0.107(12) 0.075(10) -0.004(9) -0.002(10) -0.037(11)
C307 0.089(13) 0.076(11) 0.096(14) -0.018(10) 0.017(11) -0.030(10)
C306 0.102(15) 0.099(15) 0.15(2) 0.019(14) 0.018(14) -0.052(13)
N314 0.22(4) 0.24(4) 0.21(3) 0.00(2) 0.01(2) -0.10(3)
C315 0.16(2) 0.17(3) 0.18(2) -0.007(16) -0.019(16) -0.070(18)
C316 0.16(3) 0.13(3) 0.21(3) 0.00(2) 0.01(2) -0.03(2)
O311 0.18(3) 0.19(3) 0.19(3) 0.000(15) 0.003(17) -0.075(18)
C310 0.20(3) 0.19(3) 0.20(4) -0.005(17) -0.002(17) -0.08(2)
C309 0.13(3) 0.14(5) 0.12(4) 0.00(3) -0.06(2) -0.04(3)
C312 0.18(3) 0.19(3) 0.18(3) -0.007(17) -0.004(18) -0.075(18)
C313 0.11(4) 0.15(4) 0.17(3) -0.01(2) -0.04(2) -0.06(3)

loop_
_atom_type_symbol
_atom_type_description
_atom_type_scat_dispersion_real
_atom_type_scat_dispersion_imag
_atom_type_scat_source
C C 0.0033 0.0016 'International Tables Vol C Tables 4.2.6.8 and 6.1.1.4'
H H 0.0000 0.0000 'International Tables Vol C Tables 4.2.6.8 and 6.1.1.4'
N N 0.0061 0.0033 'International Tables Vol C Tables 4.2.6.8 and 6.1.1.4'
Ni Ni 0.3393 1.1124 'International Tables Vol C Tables 4.2.6.8 and 6.1.1.4'
O O 0.0106 0.0060 'International Tables Vol C Tables 4.2.6.8 and 6.1.1.4'
S S 0.1246 0.1234 'International Tables Vol C Tables 4.2.6.8 and 6.1.1.4'

loop_
_geom_angle_atom_site_label_1
_geom_angle_atom_site_label_2
_geom_angle_atom_site_label_3
_geom_angle
_geom_angle_site_symmetry_1
_geom_angle_site_symmetry_3
_geom_angle_publ_flag
Ni3 Ni1 Ni2 56.19(4) . . ?
S1 Ni1 Ni3 52.54(6) . . ?
S1 Ni1 Ni2 106.97(7) . . ?
S1 Ni1 S2 100.34(9) . . ?
S1 Ni1 S3 147.07(9) . . ?
S4 Ni1 Ni3 104.90(8) . . ?
S4 Ni1 Ni2 107.92(8) . . ?
S4 Ni1 S1 77.59(9) . . ?
S4 Ni1 S2 160.97(10) . . ?
S4 Ni1 S3 86.72(9) . . ?
S2 Ni1 Ni3 87.94(7) . . ?
S2 Ni1 Ni2 90.85(8) . . ?
S2 Ni1 S3 103.49(9) . . ?
S3 Ni1 Ni3 105.84(7) . . ?
S3 Ni1 Ni2 50.76(6) . . ?
Ni2 Ni3 Ni1 62.93(4) . . ?
S1 Ni3 Ni1 51.78(6) . . ?
S1 Ni3 Ni2 112.78(7) . . ?
S1 Ni3 S8 169.47(9) . . ?
S6 Ni3 Ni1 83.68(7) . . ?
S6 Ni3 Ni2 55.28(7) . . ?
S6 Ni3 S1 100.60(9) . . ?
S6 Ni3 S8 75.43(9) . . ?
S8 Ni3 Ni1 117.74(7) . . ?
S8 Ni3 Ni2 56.87(7) . . ?
S5 Ni3 Ni1 97.14(7) . . ?
S5 Ni3 Ni2 116.70(8) . . ?
S5 Ni3 S1 87.19(9) . . ?
S5 Ni3 S6 170.49(10) . . ?
S5 Ni3 S8 95.95(9) . . ?
Ni3 Ni2 Ni1 60.88(4) . . ?
S6 Ni2 Ni1 81.89(7) . . ?
S6 Ni2 Ni3 54.11(6) . . ?
S6 Ni2 S8 73.21(9) . . ?
S8 Ni2 Ni1 112.88(7) . . ?
S8 Ni2 Ni3 53.87(7) . . ?
S3 Ni2 Ni1 52.20(6) . . ?
S3 Ni2 Ni3 111.86(8) . . ?
S3 Ni2 S6 102.66(9) . . ?
S3 Ni2 S8 165.07(9) . . ?
S7 Ni2 Ni1 103.49(8) . . ?
S7 Ni2 Ni3 130.83(8) . . ?
S7 Ni2 S6 173.99(10) . . ?
S7 Ni2 S8 106.63(10) . . ?
S7 Ni2 S3 79.01(9) . . ?
Ni1 S1 Ni3 75.68(8) . . ?
C1 S1 Ni1 89.8(3) . . ?
C1 S1 Ni3 113.1(3) . . ?
C1 S4 Ni1 90.6(3) . . ?
S4 C1 S1 101.2(5) . . ?
C4 C1 S1 130.0(7) . . ?
C4 C1 S4 128.6(7) . . ?
C1 C4 N1 124.0(8) . . ?
C1 C4 N3 121.5(8) . . ?
N3 C4 N1 114.4(8) . . ?
C4 N1 C16 121.3(7) . . ?
C6 N1 C4 123.4(8) . . ?
C6 N1 C16 114.5(7) . . ?
N1 C6 C8 117.0(8) . . ?
O1 C6 N1 121.0(9) . . ?
O1 C6 C8 121.9(9) . . ?
C6 C8 C10 108.1(8) . . ?
C6 C8 C12 110.0(9) . . ?
C6 C8 C14 111.7(8) . . ?
C12 C8 C10 110.8(9) . . ?
C12 C8 C14 110.6(9) . . ?
C14 C8 C10 105.5(8) . . ?
C8 C10 H10A 109.5 . . ?
C8 C10 H10B 109.5 . . ?
C8 C10 H10C 109.5 . . ?
H10A C10 H10B 109.5 . . ?
H10A C10 H10C 109.5 . . ?
H10B C10 H10C 109.5 . . ?
C8 C12 H12A 109.5 . . ?
C8 C12 H12B 109.5 . . ?
C8 C12 H12C 109.5 . . ?
H12A C12 H12B 109.5 . . ?
H12A C12 H12C 109.5 . . ?
H12B C12 H12C 109.5 . . ?
O3 C14 C8 121.8(9) . . ?
O3 C14 N3 122.1(9) . . ?
N3 C14 C8 116.1(8) . . ?
C4 N3 C34 121.2(7) . . ?
C14 N3 C4 124.2(8) . . ?
C14 N3 C34 113.8(8) . . ?
C18 C16 N1 118.8(8) . . ?
C18 C16 C26 121.3(8) . . ?
C26 C16 N1 119.8(9) . . ?
C16 C18 C28 121.1(9) . . ?
C20 C18 C16 118.3(9) . . ?
C20 C18 C28 120.5(9) . . ?
C18 C20 H20 119.1 . . ?
C22 C20 C18 121.8(10) . . ?
C22 C20 H20 119.1 . . ?
C20 C22 C24 118.3(10) . . ?
C20 C22 C30 121.1(11) . . ?
C24 C22 C30 120.5(11) . . ?
C22 C24 H24 118.6 . . ?
C26 C24 C22 122.8(10) . . ?
C26 C24 H24 118.6 . . ?
C16 C26 C32 120.4(9) . . ?
C24 C26 C16 117.1(10) . . ?
C24 C26 C32 122.5(9) . . ?
C18 C28 H28A 109.5 . . ?
C18 C28 H28B 109.5 . . ?
C18 C28 H28C 109.5 . . ?
H28A C28 H28B 109.5 . . ?
H28A C28 H28C 109.5 . . ?
H28B C28 H28C 109.5 . . ?
C22 C30 H30A 109.5 . . ?
C22 C30 H30B 109.5 . . ?
C22 C30 H30C 109.5 . . ?
H30A C30 H30B 109.5 . . ?
H30A C30 H30C 109.5 . . ?
H30B C30 H30C 109.5 . . ?
C26 C32 H32A 109.5 . . ?
C26 C32 H32B 109.5 . . ?
C26 C32 H32C 109.5 . . ?
H32A C32 H32B 109.5 . . ?
H32A C32 H32C 109.5 . . ?
H32B C32 H32C 109.5 . . ?
C36 C34 N3 119.7(8) . . ?
C36 C34 C44 122.0(9) . . ?
C44 C34 N3 118.2(8) . . ?
C34 C36 C38 117.4(9) . . ?
C34 C36 C46 121.2(9) . . ?
C38 C36 C46 121.4(9) . . ?
C36 C38 H38 118.7 . . ?
C40 C38 C36 122.7(10) . . ?
C40 C38 H38 118.7 . . ?
C38 C40 C42 118.8(9) . . ?
C38 C40 C48 120.0(11) . . ?
C42 C40 C48 121.2(11) . . ?
C40 C42 H42 119.8 . . ?
C44 C42 C40 120.4(10) . . ?
C44 C42 H42 119.8 . . ?
C34 C44 C50 121.6(9) . . ?
C42 C44 C34 118.7(10) . . ?
C42 C44 C50 119.6(9) . . ?
C36 C46 H46A 109.5 . . ?
C36 C46 H46B 109.5 . . ?
C36 C46 H46C 109.5 . . ?
H46A C46 H46B 109.5 . . ?
H46A C46 H46C 109.5 . . ?
H46B C46 H46C 109.5 . . ?
C40 C48 H48A 109.5 . . ?
C40 C48 H48B 109.5 . . ?
C40 C48 H48C 109.5 . . ?
H48A C48 H48B 109.5 . . ?
H48A C48 H48C 109.5 . . ?
H48B C48 H48C 109.5 . . ?
C44 C50 H50A 109.5 . . ?
C44 C50 H50B 109.5 . . ?
C44 C50 H50C 109.5 . . ?
H50A C50 H50B 109.5 . . ?
H50A C50 H50C 109.5 . . ?
H50B C50 H50C 109.5 . . ?
Ni3 S6 Ni2 70.61(7) . . ?
C52 S6 Ni3 86.8(3) . . ?
C52 S6 Ni2 81.8(3) . . ?
Ni3 S8 Ni2 69.25(8) . . ?
C52 S8 Ni3 86.8(3) . . ?
C52 S8 Ni2 80.3(3) . . ?
S8 C52 S6 99.2(4) . . ?
C54 C52 S6 128.2(8) . . ?
C54 C52 S8 132.1(8) . . ?
C52 C54 N5 120.1(9) . . ?
C52 C54 N7 125.0(9) . . ?
N5 C54 N7 114.5(8) . . ?
C54 N5 C66 119.1(7) . . ?
C56 N5 C54 122.7(8) . . ?
C56 N5 C66 117.5(8) . . ?
N5 C56 C58 114.7(9) . . ?
O5 C56 N5 122.7(9) . . ?
O5 C56 C58 122.6(8) . . ?
C60 C58 C56 109.3(10) . . ?
C60 C58 C62 111.1(9) . . ?
C62 C58 C56 109.4(9) . . ?
C64 C58 C56 110.0(8) . . ?
C64 C58 C60 107.8(10) . . ?
C64 C58 C62 109.3(10) . . ?
C58 C60 H60A 109.5 . . ?
C58 C60 H60B 109.5 . . ?
C58 C60 H60C 109.5 . . ?
H60A C60 H60B 109.5 . . ?
H60A C60 H60C 109.5 . . ?
H60B C60 H60C 109.5 . . ?
C58 C62 H62A 109.5 . . ?
C58 C62 H62B 109.5 . . ?
C58 C62 H62C 109.5 . . ?
H62A C62 H62B 109.5 . . ?
H62A C62 H62C 109.5 . . ?
H62B C62 H62C 109.5 . . ?
O7 C64 C58 121.7(10) . . ?
O7 C64 N7 120.1(11) . . ?
N7 C64 C58 118.2(10) . . ?
C54 N7 C84 124.5(8) . . ?
C64 N7 C54 119.5(9) . . ?
C64 N7 C84 114.4(8) . . ?
C68 C66 N5 120.3(9) . . ?
C68 C66 C76 121.9(9) . . ?
C76 C66 N5 117.7(10) . . ?
C66 C68 C70 118.8(9) . . ?
C66 C68 C78 122.2(9) . . ?
C70 C68 C78 119.0(10) . . ?
C68 C70 H70 119.4 . . ?
C72 C70 C68 121.2(10) . . ?
C72 C70 H70 119.4 . . ?
C70 C72 C74 118.9(9) . . ?
C70 C72 C80 121.1(11) . . ?
C74 C72 C80 119.9(10) . . ?
C72 C74 H74 119.5 . . ?
C76 C74 C72 121.0(10) . . ?
C76 C74 H74 119.5 . . ?
C66 C76 C82 122.9(9) . . ?
C74 C76 C66 118.2(11) . . ?
C74 C76 C82 118.9(9) . . ?
C68 C78 H78A 109.5 . . ?
C68 C78 H78B 109.5 . . ?
C68 C78 H78C 109.5 . . ?
H78A C78 H78B 109.5 . . ?
H78A C78 H78C 109.5 . . ?
H78B C78 H78C 109.5 . . ?
C72 C80 H80A 109.5 . . ?
C72 C80 H80B 109.5 . . ?
C72 C80 H80C 109.5 . . ?
H80A C80 H80B 109.5 . . ?
H80A C80 H80C 109.5 . . ?
H80B C80 H80C 109.5 . . ?
C76 C82 H82A 109.5 . . ?
C76 C82 H82B 109.5 . . ?
C76 C82 H82C 109.5 . . ?
H82A C82 H82B 109.5 . . ?
H82A C82 H82C 109.5 . . ?
H82B C82 H82C 109.5 . . ?
C86 C84 N7 119.1(10) . . ?
C86 C84 C94 121.6(11) . . ?
C94 C84 N7 118.5(11) . . ?
C84 C86 C88 117.9(12) . . ?
C84 C86 C96 123.9(11) . . ?
C88 C86 C96 118.2(13) . . ?
C86 C88 H88 118.3 . . ?
C90 C88 C86 123.3(15) . . ?
C90 C88 H88 118.3 . . ?
C88 C90 C98 121.7(17) . . ?
C92 C90 C88 117.3(13) . . ?
C92 C90 C98 120.9(16) . . ?
C90 C92 H92 118.5 . . ?
C90 C92 C94 123.1(13) . . ?
C94 C92 H92 118.5 . . ?
C84 C94 C100 121.6(12) . . ?
C92 C94 C84 116.7(14) . . ?
C92 C94 C100 121.7(12) . . ?
C86 C96 H96A 109.5 . . ?
C86 C96 H96B 109.5 . . ?
C86 C96 H96C 109.5 . . ?
H96A C96 H96B 109.5 . . ?
H96A C96 H96C 109.5 . . ?
H96B C96 H96C 109.5 . . ?
C90 C98 H98A 109.5 . . ?
C90 C98 H98B 109.5 . . ?
C90 C98 H98C 109.5 . . ?
H98A C98 H98B 109.5 . . ?
H98A C98 H98C 109.5 . . ?
H98B C98 H98C 109.5 . . ?
C94 C100 H10D 109.5 . . ?
C94 C100 H10E 109.5 . . ?
C94 C100 H10F 109.5 . . ?
H10D C100 H10E 109.5 . . ?
H10D C100 H10F 109.5 . . ?
H10E C100 H10F 109.5 . . ?
C102 S2 Ni1 112.1(3) . . ?
C102 S5 Ni3 104.0(3) . . ?
S2 C102 S5 131.0(5) . . ?
C104 C102 S2 116.9(6) . . ?
C104 C102 S5 112.1(6) . . ?
N8 C104 C102 119.0(8) . . ?
N8 C104 N4 122.2(8) . . ?
N4 C104 C102 118.8(8) . . ?
C104 N8 C106 123.0(8) . . ?
C104 N8 C57 122.6(7) . . ?
C57 N8 C106 113.9(7) . . ?
N8 C106 C108 114.5(9) . . ?
O8 C106 N8 119.8(9) . . ?
O8 C106 C108 125.2(9) . . ?
C106 C108 C110 106.1(9) . . ?
C106 C108 C112 111.5(9) . . ?
C106 C108 C7 111.2(8) . . ?
C112 C108 C110 108.5(9) . . ?
C7 C108 C110 108.7(9) . . ?
C7 C108 C112 110.6(9) . . ?
C108 C110 H11A 109.5 . . ?
C108 C110 H11B 109.5 . . ?
C108 C110 H11C 109.5 . . ?
H11A C110 H11B 109.5 . . ?
H11A C110 H11C 109.5 . . ?
H11B C110 H11C 109.5 . . ?
C108 C112 H11D 109.5 . . ?
C108 C112 H11E 109.5 . . ?
C108 C112 H11F 109.5 . . ?
H11D C112 H11E 109.5 . . ?
H11D C112 H11F 109.5 . . ?
H11E C112 H11F 109.5 . . ?
O4 C7 C108 125.4(8) . . ?
O4 C7 N4 118.3(8) . . ?
N4 C7 C108 116.0(8) . . ?
C104 N4 C7 120.7(8) . . ?
C104 N4 C33 123.3(7) . . ?
C33 N4 C7 116.0(7) . . ?
C29 C57 N8 121.0(5) . . ?
C29 C57 C31 120.0 . . ?
C31 C57 N8 118.9(5) . . ?
C57 C29 C63 121.6(6) . . ?
C59 C29 C57 120.0 . . ?
C59 C29 C63 118.0(6) . . ?
C29 C59 H59 120.0 . . ?
C15 C59 C29 120.0 . . ?
C15 C59 H59 120.0 . . ?
C59 C15 C61 120.0 . . ?
C59 C15 C2 120.8(6) . . ?
C61 C15 C2 119.0(6) . . ?
C15 C61 H61 120.0 . . ?
C31 C61 C15 120.0 . . ?
C31 C61 H61 120.0 . . ?
C57 C31 C65 121.5(5) . . ?
C61 C31 C57 120.0 . . ?
C61 C31 C65 118.5(5) . . ?
C29 C63 H63A 109.5 . . ?
C29 C63 H63B 109.5 . . ?
C29 C63 H63C 109.5 . . ?
H63A C63 H63B 109.5 . . ?
H63A C63 H63C 109.5 . . ?
H63B C63 H63C 109.5 . . ?
C15 C2 H2A 109.5 . . ?
C15 C2 H2B 109.5 . . ?
C15 C2 H2C 109.5 . . ?
H2A C2 H2B 109.5 . . ?
H2A C2 H2C 109.5 . . ?
H2B C2 H2C 109.5 . . ?
C31 C65 H65A 109.5 . . ?
C31 C65 H65B 109.5 . . ?
C31 C65 H65C 109.5 . . ?
H65A C65 H65B 109.5 . . ?
H65A C65 H65C 109.5 . . ?
H65B C65 H65C 109.5 . . ?
C67 C33 N4 118.9(5) . . ?
C67 C33 C71 120.0 . . ?
C71 C33 N4 120.9(5) . . ?
C33 C67 C17 120.0 . . ?
C33 C67 C9 120.0(5) . . ?
C17 C67 C9 119.8(5) . . ?
C67 C17 H17 120.0 . . ?
C69 C17 C67 120.0 . . ?
C69 C17 H17 120.0 . . ?
C17 C69 C35 120.0 . . ?
C17 C69 C73 120.1(6) . . ?
C35 C69 C73 119.7(6) . . ?
C69 C35 H35 120.0 . . ?
C69 C35 C71 120.0 . . ?
C71 C35 H35 120.0 . . ?
C33 C71 C37 121.0(5) . . ?
C35 C71 C33 120.0 . . ?
C35 C71 C37 118.8(5) . . ?
C67 C9 H9A 109.5 . . ?
C67 C9 H9B 109.5 . . ?
C67 C9 H9C 109.5 . . ?
H9A C9 H9B 109.5 . . ?
H9A C9 H9C 109.5 . . ?
H9B C9 H9C 109.5 . . ?
C69 C73 H73A 109.5 . . ?
C69 C73 H73B 109.5 . . ?
C69 C73 H73C 109.5 . . ?
H73A C73 H73B 109.5 . . ?
H73A C73 H73C 109.5 . . ?
H73B C73 H73C 109.5 . . ?
C71 C37 H37A 109.5 . . ?
C71 C37 H37B 109.5 . . ?
C71 C37 H37C 109.5 . . ?
H37A C37 H37B 109.5 . . ?
H37A C37 H37C 109.5 . . ?
H37B C37 H37C 109.5 . . ?
Ni2 S3 Ni1 77.04(8) . . ?
C75 S3 Ni1 119.7(3) . . ?
C75 S3 Ni2 87.9(3) . . ?
C75 S7 Ni2 89.7(3) . . ?
S7 C75 S3 102.9(4) . . ?
C19 C75 S3 124.6(7) . . ?
C19 C75 S7 132.0(8) . . ?
C75 C19 N2 121.0(8) . . ?
C75 C19 N6 125.6(9) . . ?
N6 C19 N2 113.4(8) . . ?
C77 N2 C19 120.4(8) . . ?
C77 N2 C41 118.5(7) . . ?
C41 N2 C19 121.0(7) . . ?
N2 C77 C39 115.1(8) . . ?
O2 C77 N2 122.1(9) . . ?
O2 C77 C39 122.7(9) . . ?
C77 C39 C79 107.6(8) . . ?
C77 C39 C5 109.4(9) . . ?
C5 C39 C79 110.1(8) . . ?
C81 C39 C77 110.1(8) . . ?
C81 C39 C79 108.2(8) . . ?
C81 C39 C5 111.4(9) . . ?
C39 C79 H79A 109.5 . . ?
C39 C79 H79B 109.5 . . ?
C39 C79 H79C 109.5 . . ?
H79A C79 H79B 109.5 . . ?
H79A C79 H79C 109.5 . . ?
H79B C79 H79C 109.5 . . ?
C39 C5 H5A 109.5 . . ?
C39 C5 H5B 109.5 . . ?
C39 C5 H5C 109.5 . . ?
H5A C5 H5B 109.5 . . ?
H5A C5 H5C 109.5 . . ?
H5B C5 H5C 109.5 . . ?
O6 C81 C39 123.3(9) . . ?
O6 C81 N6 120.1(10) . . ?
N6 C81 C39 116.6(8) . . ?
C19 N6 C91 124.9(7) . . ?
C81 N6 C19 119.2(8) . . ?
C81 N6 C91 114.3(7) . . ?
C83 C41 N2 120.1(5) . . ?
C83 C41 C87 120.0 . . ?
C87 C41 N2 119.8(5) . . ?
C41 C83 C21 120.0 . . ?
C41 C83 C11 121.6(5) . . ?
C21 C83 C11 118.4(5) . . ?
C83 C21 H21 120.0 . . ?
C85 C21 C83 120.0 . . ?
C85 C21 H21 120.0 . . ?
C21 C85 C43 120.0 . . ?
C21 C85 C89 120.9(6) . . ?
C43 C85 C89 119.0(6) . . ?
C85 C43 H43 120.0 . . ?
C87 C43 C85 120.0 . . ?
C87 C43 H43 120.0 . . ?
C41 C87 C45 122.5(5) . . ?
C43 C87 C41 120.0 . . ?
C43 C87 C45 117.5(5) . . ?
C83 C11 H11G 109.5 . . ?
C83 C11 H11H 109.5 . . ?
C83 C11 H11I 109.5 . . ?
H11G C11 H11H 109.5 . . ?
H11G C11 H11I 109.5 . . ?
H11H C11 H11I 109.5 . . ?
C85 C89 H89A 109.5 . . ?
C85 C89 H89B 109.5 . . ?
C85 C89 H89C 109.5 . . ?
H89A C89 H89B 109.5 . . ?
H89A C89 H89C 109.5 . . ?
H89B C89 H89C 109.5 . . ?
C87 C45 H45A 109.5 . . ?
C87 C45 H45B 109.5 . . ?
C87 C45 H45C 109.5 . . ?
H45A C45 H45B 109.5 . . ?
H45A C45 H45C 109.5 . . ?
H45B C45 H45C 109.5 . . ?
C23 C91 N6 120.4(5) . . ?
C23 C91 C3 120.0 . . ?
C3 C91 N6 119.5(5) . . ?
C91 C23 C97 122.3(5) . . ?
C93 C23 C91 120.0 . . ?
C93 C23 C97 117.5(5) . . ?
C23 C93 H93 120.0 . . ?
C23 C93 C47 120.0 . . ?
C47 C93 H93 120.0 . . ?
C93 C47 C49 120.1(6) . . ?
C95 C47 C93 120.0 . . ?
C95 C47 C49 119.8(6) . . ?
C47 C95 H95 120.0 . . ?
C47 C95 C3 120.0 . . ?
C3 C95 H95 120.0 . . ?
C91 C3 C99 121.2(6) . . ?
C95 C3 C91 120.0 . . ?
C95 C3 C99 118.6(6) . . ?
C23 C97 H97A 109.5 . . ?
C23 C97 H97B 109.5 . . ?
C23 C97 H97C 109.5 . . ?
H97A C97 H97B 109.5 . . ?
H97A C97 H97C 109.5 . . ?
H97B C97 H97C 109.5 . . ?
C47 C49 H49A 109.5 . . ?
C47 C49 H49B 109.5 . . ?
C47 C49 H49C 109.5 . . ?
H49A C49 H49B 109.5 . . ?
H49A C49 H49C 109.5 . . ?
H49B C49 H49C 109.5 . . ?
C3 C99 H99A 109.5 . . ?
C3 C99 H99B 109.5 . . ?
C3 C99 H99C 109.5 . . ?
H99A C99 H99B 109.5 . . ?
H99A C99 H99C 109.5 . . ?
H99B C99 H99C 109.5 . . ?
C304 O303 C302 116(2) . . ?
O303 C304 H30D 109.0 . . ?
O303 C304 H30E 109.0 . . ?
O303 C304 C305 113(3) . . ?
H30D C304 H30E 107.8 . . ?
C305 C304 H30D 109.0 . . ?
C305 C304 H30E 109.0 . . ?
C304 C305 H30F 109.5 . . ?
C304 C305 H30G 109.5 . . ?
C304 C305 H30H 109.5 . . ?
H30F C305 H30G 109.5 . . ?
H30F C305 H30H 109.5 . . ?
H30G C305 H30H 109.5 . . ?
O303 C302 H30I 109.5 . . ?
O303 C302 H30J 109.5 . . ?
O303 C302 C301 111(2) . . ?
H30I C302 H30J 108.1 . . ?
C301 C302 H30I 109.5 . . ?
C301 C302 H30J 109.5 . . ?
C302 C301 H30K 109.5 . . ?
C302 C301 H30L 109.5 . . ?
C302 C301 H30M 109.5 . . ?
H30K C301 H30L 109.5 . . ?
H30K C301 H30M 109.5 . . ?
H30L C301 H30M 109.5 . . ?
N308 C307 C306 176(2) . . ?
C307 C306 H30Q 109.5 . . ?
C307 C306 H30R 109.5 . . ?
C307 C306 H30S 109.5 . . ?
H30Q C306 H30R 109.5 . . ?
H30Q C306 H30S 109.5 . . ?
H30R C306 H30S 109.5 . . ?
N314 C315 C316 159(7) . . ?
C315 C316 H31H 109.5 . . ?
C315 C316 H31I 109.5 . . ?
C315 C316 H31J 109.5 . . ?
H31H C316 H31I 109.5 . . ?
H31H C316 H31J 109.5 . . ?
H31I C316 H31J 109.5 . . ?
C310 O311 C312 112(3) . . ?
O311 C310 H31A 109.0 . . ?
O311 C310 H31B 109.0 . . ?
O311 C310 C309 113(10) . . ?
H31A C310 H31B 107.8 . . ?
C309 C310 H31A 109.0 . . ?
C309 C310 H31B 109.0 . . ?
C310 C309 H30N 109.5 . . ?
C310 C309 H30O 109.5 . . ?
C310 C309 H30P 109.5 . . ?
H30N C309 H30O 109.5 . . ?
H30N C309 H30P 109.5 . . ?
H30O C309 H30P 109.5 . . ?
O311 C312 H31C 111.8 . . ?
O311 C312 H31D 111.8 . . ?
O311 C312 C313 100(7) . . ?
H31C C312 H31D 109.5 . . ?
C313 C312 H31C 111.8 . . ?
C313 C312 H31D 111.8 . . ?
C312 C313 H31E 109.5 . . ?
C312 C313 H31F 109.5 . . ?
C312 C313 H31G 109.5 . . ?
H31E C313 H31F 109.5 . . ?
H31E C313 H31G 109.5 . . ?
H31F C313 H31G 109.5 . . ?

loop_
_geom_bond_atom_site_label_1
_geom_bond_atom_site_label_2
_geom_bond_distance
_geom_bond_site_symmetry_2
_geom_bond_publ_flag
Ni1 Ni3 2.7115(15) . ?
Ni1 Ni2 2.7638(16) . ?
Ni1 S1 2.199(2) . ?
Ni1 S4 2.176(2) . ?
Ni1 S2 2.200(2) . ?
Ni1 S3 2.241(2) . ?
Ni3 Ni2 2.5788(15) . ?
Ni3 S1 2.221(2) . ?
Ni3 S6 2.215(2) . ?
Ni3 S8 2.227(3) . ?
Ni3 S5 2.202(2) . ?
Ni2 S6 2.247(2) . ?
Ni2 S8 2.309(2) . ?
Ni2 S3 2.197(2) . ?
Ni2 S7 2.157(3) . ?
S1 C1 1.774(9) . ?
S4 C1 1.773(9) . ?
C1 C4 1.343(13) . ?
C4 N1 1.429(11) . ?
C4 N3 1.421(11) . ?
N1 C6 1.379(12) . ?
N1 C16 1.440(12) . ?
C6 O1 1.216(12) . ?
C6 C8 1.511(14) . ?
C8 C10 1.547(15) . ?
C8 C12 1.514(15) . ?
C8 C14 1.515(14) . ?
C10 H10A 0.9800 . ?
C10 H10B 0.9800 . ?
C10 H10C 0.9800 . ?
C12 H12A 0.9800 . ?
C12 H12B 0.9800 . ?
C12 H12C 0.9800 . ?
O3 C14 1.225(12) . ?
C14 N3 1.368(13) . ?
N3 C34 1.474(12) . ?
C16 C18 1.411(14) . ?
C16 C26 1.416(13) . ?
C18 C20 1.384(14) . ?
C18 C28 1.477(14) . ?
C20 H20 0.9500 . ?
C20 C22 1.383(15) . ?
C22 C24 1.398(17) . ?
C22 C30 1.512(15) . ?
C24 H24 0.9500 . ?
C24 C26 1.377(14) . ?
C26 C32 1.511(16) . ?
C28 H28A 0.9800 . ?
C28 H28B 0.9800 . ?
C28 H28C 0.9800 . ?
C30 H30A 0.9800 . ?
C30 H30B 0.9800 . ?
C30 H30C 0.9800 . ?
C32 H32A 0.9800 . ?
C32 H32B 0.9800 . ?
C32 H32C 0.9800 . ?
C34 C36 1.381(14) . ?
C34 C44 1.391(13) . ?
C36 C38 1.398(14) . ?
C36 C46 1.483(14) . ?
C38 H38 0.9500 . ?
C38 C40 1.359(16) . ?
C40 C42 1.405(16) . ?
C40 C48 1.532(15) . ?
C42 H42 0.9500 . ?
C42 C44 1.388(15) . ?
C44 C50 1.504(15) . ?
C46 H46A 0.9800 . ?
C46 H46B 0.9800 . ?
C46 H46C 0.9800 . ?
C48 H48A 0.9800 . ?
C48 H48B 0.9800 . ?
C48 H48C 0.9800 . ?
C50 H50A 0.9800 . ?
C50 H50B 0.9800 . ?
C50 H50C 0.9800 . ?
S6 C52 1.792(10) . ?
S8 C52 1.778(10) . ?
C52 C54 1.358(13) . ?
C54 N5 1.419(13) . ?
C54 N7 1.431(13) . ?
N5 C56 1.381(12) . ?
N5 C66 1.457(12) . ?
C56 O5 1.211(12) . ?
C56 C58 1.538(15) . ?
C58 C60 1.528(16) . ?
C58 C62 1.528(14) . ?
C58 C64 1.494(17) . ?
C60 H60A 0.9800 . ?
C60 H60B 0.9800 . ?
C60 H60C 0.9800 . ?
C62 H62A 0.9800 . ?
C62 H62B 0.9800 . ?
C62 H62C 0.9800 . ?
O7 C64 1.238(14) . ?
C64 N7 1.393(13) . ?
N7 C84 1.453(14) . ?
C66 C68 1.362(15) . ?
C66 C76 1.405(15) . ?
C68 C70 1.417(14) . ?
C68 C78 1.507(15) . ?
C70 H70 0.9500 . ?
C70 C72 1.367(16) . ?
C72 C74 1.410(17) . ?
C72 C80 1.504(14) . ?
C74 H74 0.9500 . ?
C74 C76 1.391(14) . ?
C76 C82 1.491(16) . ?
C78 H78A 0.9800 . ?
C78 H78B 0.9800 . ?
C78 H78C 0.9800 . ?
C80 H80A 0.9800 . ?
C80 H80B 0.9800 . ?
C80 H80C 0.9800 . ?
C82 H82A 0.9800 . ?
C82 H82B 0.9800 . ?
C82 H82C 0.9800 . ?
C84 C86 1.360(18) . ?
C84 C94 1.423(15) . ?
C86 C88 1.396(17) . ?
C86 C96 1.522(17) . ?
C88 H88 0.9500 . ?
C88 C90 1.38(2) . ?
C90 C92 1.35(2) . ?
C90 C98 1.50(2) . ?
C92 H92 0.9500 . ?
C92 C94 1.41(2) . ?
C94 C100 1.49(2) . ?
C96 H96A 0.9800 . ?
C96 H96B 0.9800 . ?
C96 H96C 0.9800 . ?
C98 H98A 0.9800 . ?
C98 H98B 0.9800 . ?
C98 H98C 0.9800 . ?
C100 H10D 0.9800 . ?
C100 H10E 0.9800 . ?
C100 H10F 0.9800 . ?
S2 C102 1.665(9) . ?
S5 C102 1.682(9) . ?
C102 C104 1.523(12) . ?
C104 N8 1.327(12) . ?
C104 N4 1.352(12) . ?
N8 C106 1.447(12) . ?
N8 C57 1.435(9) . ?
C106 O8 1.180(13) . ?
C106 C108 1.507(14) . ?
C108 C110 1.559(16) . ?
C108 C112 1.520(14) . ?
C108 C7 1.518(15) . ?
C110 H11A 0.9800 . ?
C110 H11B 0.9800 . ?
C110 H11C 0.9800 . ?
C112 H11D 0.9800 . ?
C112 H11E 0.9800 . ?
C112 H11F 0.9800 . ?
O4 C7 1.200(11) . ?
C7 N4 1.441(11) . ?
N4 C33 1.429(8) . ?
C57 C29 1.3900 . ?
C57 C31 1.3900 . ?
C29 C59 1.3900 . ?
C29 C63 1.530(11) . ?
C59 H59 0.9500 . ?
C59 C15 1.3900 . ?
C15 C61 1.3900 . ?
C15 C2 1.546(13) . ?
C61 H61 0.9500 . ?
C61 C31 1.3900 . ?
C31 C65 1.531(11) . ?
C63 H63A 0.9800 . ?
C63 H63B 0.9800 . ?
C63 H63C 0.9800 . ?
C2 H2A 0.9800 . ?
C2 H2B 0.9800 . ?
C2 H2C 0.9800 . ?
C65 H65A 0.9800 . ?
C65 H65B 0.9800 . ?
C65 H65C 0.9800 . ?
C33 C67 1.3900 . ?
C33 C71 1.3900 . ?
C67 C17 1.3900 . ?
C67 C9 1.529(10) . ?
C17 H17 0.9500 . ?
C17 C69 1.3900 . ?
C69 C35 1.3900 . ?
C69 C73 1.506(11) . ?
C35 H35 0.9500 . ?
C35 C71 1.3900 . ?
C71 C37 1.522(11) . ?
C9 H9A 0.9800 . ?
C9 H9B 0.9800 . ?
C9 H9C 0.9800 . ?
C73 H73A 0.9800 . ?
C73 H73B 0.9800 . ?
C73 H73C 0.9800 . ?
C37 H37A 0.9800 . ?
C37 H37B 0.9800 . ?
C37 H37C 0.9800 . ?
S3 C75 1.781(9) . ?
S7 C75 1.760(9) . ?
C75 C19 1.338(13) . ?
C19 N2 1.451(12) . ?
C19 N6 1.418(12) . ?
N2 C77 1.364(12) . ?
N2 C41 1.439(9) . ?
C77 O2 1.245(12) . ?
C77 C39 1.522(14) . ?
C39 C79 1.552(14) . ?
C39 C5 1.522(14) . ?
C39 C81 1.496(15) . ?
C79 H79A 0.9800 . ?
C79 H79B 0.9800 . ?
C79 H79C 0.9800 . ?
C5 H5A 0.9800 . ?
C5 H5B 0.9800 . ?
C5 H5C 0.9800 . ?
O6 C81 1.224(12) . ?
C81 N6 1.394(12) . ?
N6 C91 1.456(9) . ?
C41 C83 1.3900 . ?
C41 C87 1.3900 . ?
C83 C21 1.3900 . ?
C83 C11 1.498(10) . ?
C21 H21 0.9500 . ?
C21 C85 1.3900 . ?
C85 C43 1.3900 . ?
C85 C89 1.511(12) . ?
C43 H43 0.9500 . ?
C43 C87 1.3900 . ?
C87 C45 1.522(11) . ?
C11 H11G 0.9800 . ?
C11 H11H 0.9800 . ?
C11 H11I 0.9800 . ?
C89 H89A 0.9800 . ?
C89 H89B 0.9800 . ?
C89 H89C 0.9800 . ?
C45 H45A 0.9800 . ?
C45 H45B 0.9800 . ?
C45 H45C 0.9800 . ?
C91 C23 1.3900 . ?
C91 C3 1.3900 . ?
C23 C93 1.3900 . ?
C23 C97 1.522(11) . ?
C93 H93 0.9500 . ?
C93 C47 1.3900 . ?
C47 C95 1.3900 . ?
C47 C49 1.523(11) . ?
C95 H95 0.9500 . ?
C95 C3 1.3900 . ?
C3 C99 1.522(10) . ?
C97 H97A 0.9800 . ?
C97 H97B 0.9800 . ?
C97 H97C 0.9800 . ?
C49 H49A 0.9800 . ?
C49 H49B 0.9800 . ?
C49 H49C 0.9800 . ?
C99 H99A 0.9800 . ?
C99 H99B 0.9800 . ?
C99 H99C 0.9800 . ?
O303 C304 1.40(4) . ?
O303 C302 1.42(3) . ?
C304 H30D 0.9900 . ?
C304 H30E 0.9900 . ?
C304 C305 1.54(5) . ?
C305 H30F 0.9800 . ?
C305 H30G 0.9800 . ?
C305 H30H 0.9800 . ?
C302 H30I 0.9900 . ?
C302 H30J 0.9900 . ?
C302 C301 1.53(4) . ?
C301 H30K 0.9800 . ?
C301 H30L 0.9800 . ?
C301 H30M 0.9800 . ?
N308 C307 1.22(3) . ?
C307 C306 1.52(3) . ?
C306 H30Q 0.9800 . ?
C306 H30R 0.9800 . ?
C306 H30S 0.9800 . ?
N314 C315 1.16(7) . ?
C315 C316 1.34(7) . ?
C316 H31H 0.9800 . ?
C316 H31I 0.9800 . ?
C316 H31J 0.9800 . ?
O311 C310 1.44(2) . ?
O311 C312 1.45(2) . ?
C310 H31A 0.9900 . ?
C310 H31B 0.9900 . ?
C310 C309 1.54(2) . ?
C309 H30N 0.9800 . ?
C309 H30O 0.9800 . ?
C309 H30P 0.9800 . ?
C312 H31C 0.9900 . ?
C312 H31D 0.9900 . ?
C312 C313 1.54(2) . ?
C313 H31E 0.9800 . ?
C313 H31F 0.9800 . ?
C313 H31G 0.9800 . ?

loop_
_geom_torsion_atom_site_label_1
_geom_torsion_atom_site_label_2
_geom_torsion_atom_site_label_3
_geom_torsion_atom_site_label_4
_geom_torsion
_geom_torsion_site_symmetry_1
_geom_torsion_site_symmetry_2
_geom_torsion_site_symmetry_3
_geom_torsion_site_symmetry_4
_geom_torsion_publ_flag
Ni1 S1 C1 S4 7.4(4) . . . . ?
Ni1 S1 C1 C4 -178.1(9) . . . . ?
Ni1 S4 C1 S1 -7.5(4) . . . . ?
Ni1 S4 C1 C4 177.9(8) . . . . ?
Ni1 S2 C102 S5 -13.9(8) . . . . ?
Ni1 S2 C102 C104 166.9(5) . . . . ?
Ni1 S3 C75 S7 -68.4(4) . . . . ?
Ni1 S3 C75 C19 118.6(7) . . . . ?
Ni3 S1 C1 S4 81.8(4) . . . . ?
Ni3 S1 C1 C4 -103.7(9) . . . . ?
Ni3 S6 C52 S8 28.6(3) . . . . ?
Ni3 S6 C52 C54 -159.0(9) . . . . ?
Ni3 S8 C52 S6 -28.4(3) . . . . ?
Ni3 S8 C52 C54 159.6(9) . . . . ?
Ni3 S5 C102 S2 -8.6(7) . . . . ?
Ni3 S5 C102 C104 170.6(5) . . . . ?
Ni2 S6 C52 S8 -42.3(3) . . . . ?
Ni2 S6 C52 C54 130.1(9) . . . . ?
Ni2 S8 C52 S6 41.1(3) . . . . ?
Ni2 S8 C52 C54 -130.9(9) . . . . ?
Ni2 S3 C75 S7 5.4(3) . . . . ?
Ni2 S3 C75 C19 -167.6(8) . . . . ?
Ni2 S7 C75 S3 -5.5(4) . . . . ?
Ni2 S7 C75 C19 166.8(9) . . . . ?
S1 C1 C4 N1 15.2(14) . . . . ?
S1 C1 C4 N3 -163.0(7) . . . . ?
S4 C1 C4 N1 -171.7(7) . . . . ?
S4 C1 C4 N3 10.1(13) . . . . ?
C1 C4 N1 C6 161.2(9) . . . . ?
C1 C4 N1 C16 -7.7(13) . . . . ?
C1 C4 N3 C14 -167.0(9) . . . . ?
C1 C4 N3 C34 23.6(13) . . . . ?
C4 N1 C6 O1 178.2(9) . . . . ?
C4 N1 C6 C8 -4.0(13) . . . . ?
C4 N1 C16 C18 92.4(10) . . . . ?
C4 N1 C16 C26 -91.2(11) . . . . ?
C4 N3 C34 C36 71.5(12) . . . . ?
C4 N3 C34 C44 -111.3(10) . . . . ?
N1 C4 N3 C14 14.6(12) . . . . ?
N1 C4 N3 C34 -154.8(8) . . . . ?
N1 C6 C8 C10 -83.2(10) . . . . ?
N1 C6 C8 C12 155.6(9) . . . . ?
N1 C6 C8 C14 32.5(12) . . . . ?
N1 C16 C18 C20 -179.3(8) . . . . ?
N1 C16 C18 C28 2.3(13) . . . . ?
N1 C16 C26 C24 -179.5(8) . . . . ?
N1 C16 C26 C32 -1.3(14) . . . . ?
C6 N1 C16 C18 -77.3(11) . . . . ?
C6 N1 C16 C26 99.1(10) . . . . ?
C6 C8 C14 O3 143.9(10) . . . . ?
C6 C8 C14 N3 -37.7(12) . . . . ?
O1 C6 C8 C10 94.6(11) . . . . ?
O1 C6 C8 C12 -26.5(14) . . . . ?
O1 C6 C8 C14 -149.7(10) . . . . ?
C8 C14 N3 C4 14.9(14) . . . . ?
C8 C14 N3 C34 -175.0(8) . . . . ?
C10 C8 C14 O3 -98.9(12) . . . . ?
C10 C8 C14 N3 79.6(10) . . . . ?
C12 C8 C14 O3 21.0(15) . . . . ?
C12 C8 C14 N3 -160.5(9) . . . . ?
O3 C14 N3 C4 -166.7(9) . . . . ?
O3 C14 N3 C34 3.4(14) . . . . ?
C14 N3 C34 C36 -99.0(10) . . . . ?
C14 N3 C34 C44 78.3(11) . . . . ?
N3 C4 N1 C6 -20.5(12) . . . . ?
N3 C4 N1 C16 170.7(8) . . . . ?
N3 C34 C36 C38 177.8(8) . . . . ?
N3 C34 C36 C46 -2.7(14) . . . . ?
N3 C34 C44 C42 -178.0(9) . . . . ?
N3 C34 C44 C50 1.8(14) . . . . ?
C16 N1 C6 O1 -12.3(13) . . . . ?
C16 N1 C6 C8 165.6(8) . . . . ?
C16 C18 C20 C22 -0.6(14) . . . . ?
C18 C16 C26 C24 -3.2(14) . . . . ?
C18 C16 C26 C32 175.0(9) . . . . ?
C18 C20 C22 C24 -4.1(15) . . . . ?
C18 C20 C22 C30 178.7(10) . . . . ?
C20 C22 C24 C26 5.4(15) . . . . ?
C22 C24 C26 C16 -1.8(15) . . . . ?
C22 C24 C26 C32 -179.9(10) . . . . ?
C26 C16 C18 C20 4.4(14) . . . . ?
C26 C16 C18 C28 -174.0(9) . . . . ?
C28 C18 C20 C22 177.8(9) . . . . ?
C30 C22 C24 C26 -177.3(10) . . . . ?
C34 C36 C38 C40 0.3(15) . . . . ?
C36 C34 C44 C42 -0.8(15) . . . . ?
C36 C34 C44 C50 178.9(10) . . . . ?
C36 C38 C40 C42 -1.1(16) . . . . ?
C36 C38 C40 C48 -179.7(10) . . . . ?
C38 C40 C42 C44 0.9(16) . . . . ?
C40 C42 C44 C34 0.0(16) . . . . ?
C40 C42 C44 C50 -179.8(10) . . . . ?
C44 C34 C36 C38 0.6(14) . . . . ?
C44 C34 C36 C46 -179.8(10) . . . . ?
C46 C36 C38 C40 -179.2(10) . . . . ?
C48 C40 C42 C44 179.5(10) . . . . ?
S6 C52 C54 N5 -15.9(14) . . . . ?
S6 C52 C54 N7 172.2(7) . . . . ?
S8 C52 C54 N5 154.0(8) . . . . ?
S8 C52 C54 N7 -17.9(15) . . . . ?
C52 C54 N5 C56 159.4(10) . . . . ?
C52 C54 N5 C66 -30.4(14) . . . . ?
C52 C54 N7 C64 -156.7(10) . . . . ?
C52 C54 N7 C84 7.9(15) . . . . ?
C54 N5 C56 O5 171.5(10) . . . . ?
C54 N5 C56 C58 -8.8(14) . . . . ?
C54 N5 C66 C68 121.8(10) . . . . ?
C54 N5 C66 C76 -57.6(12) . . . . ?
C54 N7 C84 C86 112.1(11) . . . . ?
C54 N7 C84 C94 -78.1(12) . . . . ?
N5 C54 N7 C64 31.0(12) . . . . ?
N5 C54 N7 C84 -164.4(9) . . . . ?
N5 C56 C58 C60 -77.4(12) . . . . ?
N5 C56 C58 C62 160.8(10) . . . . ?
N5 C56 C58 C64 40.7(13) . . . . ?
N5 C66 C68 C70 -178.6(8) . . . . ?
N5 C66 C68 C78 -1.1(13) . . . . ?
N5 C66 C76 C74 177.8(8) . . . . ?
N5 C66 C76 C82 -0.6(13) . . . . ?
C56 N5 C66 C68 -67.4(12) . . . . ?
C56 N5 C66 C76 113.1(10) . . . . ?
C56 C58 C64 O7 143.1(10) . . . . ?
C56 C58 C64 N7 -38.2(12) . . . . ?
O5 C56 C58 C60 102.3(12) . . . . ?
O5 C56 C58 C62 -19.5(16) . . . . ?
O5 C56 C58 C64 -139.6(11) . . . . ?
C58 C64 N7 C54 3.1(13) . . . . ?
C58 C64 N7 C84 -163.0(9) . . . . ?
C60 C58 C64 O7 -97.8(12) . . . . ?
C60 C58 C64 N7 80.8(11) . . . . ?
C62 C58 C64 O7 23.0(14) . . . . ?
C62 C58 C64 N7 -158.4(9) . . . . ?
O7 C64 N7 C54 -178.2(9) . . . . ?
O7 C64 N7 C84 15.7(14) . . . . ?
C64 N7 C84 C86 -82.6(12) . . . . ?
C64 N7 C84 C94 87.2(11) . . . . ?
N7 C54 N5 C56 -27.9(13) . . . . ?
N7 C54 N5 C66 142.4(9) . . . . ?
N7 C84 C86 C88 172.5(9) . . . . ?
N7 C84 C86 C96 -8.8(15) . . . . ?
N7 C84 C94 C92 -172.8(9) . . . . ?
N7 C84 C94 C100 4.6(15) . . . . ?
C66 N5 C56 O5 1.1(16) . . . . ?
C66 N5 C56 C58 -179.2(9) . . . . ?
C66 C68 C70 C72 0.0(13) . . . . ?
C68 C66 C76 C74 -1.6(13) . . . . ?
C68 C66 C76 C82 180.0(9) . . . . ?
C68 C70 C72 C74 0.0(14) . . . . ?
C68 C70 C72 C80 178.5(9) . . . . ?
C70 C72 C74 C76 -0.8(14) . . . . ?
C72 C74 C76 C66 1.6(14) . . . . ?
C72 C74 C76 C82 -180.0(9) . . . . ?
C76 C66 C68 C70 0.8(13) . . . . ?
C76 C66 C68 C78 178.3(9) . . . . ?
C78 C68 C70 C72 -177.6(9) . . . . ?
C80 C72 C74 C76 -179.3(9) . . . . ?
C84 C86 C88 C90 -0.4(17) . . . . ?
C86 C84 C94 C92 -3.3(15) . . . . ?
C86 C84 C94 C100 174.0(10) . . . . ?
C86 C88 C90 C92 -2.0(18) . . . . ?
C86 C88 C90 C98 -179.8(12) . . . . ?
C88 C90 C92 C94 1.8(18) . . . . ?
C90 C92 C94 C84 0.8(17) . . . . ?
C90 C92 C94 C100 -176.6(11) . . . . ?
C94 C84 C86 C88 3.1(15) . . . . ?
C94 C84 C86 C96 -178.2(10) . . . . ?
C96 C86 C88 C90 -179.2(11) . . . . ?
C98 C90 C92 C94 179.6(11) . . . . ?
S2 C102 C104 N8 104.5(8) . . . . ?
S2 C102 C104 N4 -76.5(9) . . . . ?
S5 C102 C104 N8 -74.9(9) . . . . ?
S5 C102 C104 N4 104.1(8) . . . . ?
C102 C104 N8 C106 177.8(8) . . . . ?
C102 C104 N8 C57 -10.8(12) . . . . ?
C102 C104 N4 C7 -177.9(8) . . . . ?
C102 C104 N4 C33 1.9(12) . . . . ?
C104 N8 C106 O8 167.5(10) . . . . ?
C104 N8 C106 C108 -19.6(13) . . . . ?
C104 N8 C57 C29 98.4(8) . . . . ?
C104 N8 C57 C31 -80.0(9) . . . . ?
C104 N4 C33 C67 -84.2(8) . . . . ?
C104 N4 C33 C71 91.0(8) . . . . ?
N8 C104 N4 C7 1.0(13) . . . . ?
N8 C104 N4 C33 -179.1(7) . . . . ?
N8 C106 C108 C110 -80.6(11) . . . . ?
N8 C106 C108 C112 161.4(9) . . . . ?
N8 C106 C108 C7 37.4(12) . . . . ?
N8 C57 C29 C59 -178.3(7) . . . . ?
N8 C57 C29 C63 9.4(9) . . . . ?
N8 C57 C31 C61 178.4(7) . . . . ?
N8 C57 C31 C65 -4.8(8) . . . . ?
C106 N8 C57 C29 -89.5(8) . . . . ?
C106 N8 C57 C31 92.2(8) . . . . ?
C106 C108 C7 O4 147.6(10) . . . . ?
C106 C108 C7 N4 -38.1(12) . . . . ?
O8 C106 C108 C110 91.9(13) . . . . ?
O8 C106 C108 C112 -26.1(16) . . . . ?
O8 C106 C108 C7 -150.1(11) . . . . ?
C108 C7 N4 C104 19.9(12) . . . . ?
C108 C7 N4 C33 -159.9(7) . . . . ?
C110 C108 C7 O4 -96.0(12) . . . . ?
C110 C108 C7 N4 78.3(10) . . . . ?
C112 C108 C7 O4 23.1(15) . . . . ?
C112 C108 C7 N4 -162.6(9) . . . . ?
O4 C7 N4 C104 -165.4(8) . . . . ?
O4 C7 N4 C33 14.7(12) . . . . ?
C7 N4 C33 C67 95.7(7) . . . . ?
C7 N4 C33 C71 -89.2(7) . . . . ?
N4 C104 N8 C106 -1.2(13) . . . . ?
N4 C104 N8 C57 170.3(7) . . . . ?
N4 C33 C67 C17 175.2(6) . . . . ?
N4 C33 C67 C9 -10.7(7) . . . . ?
N4 C33 C71 C35 -175.1(6) . . . . ?
N4 C33 C71 C37 10.3(7) . . . . ?
C57 N8 C106 O8 -4.6(13) . . . . ?
C57 N8 C106 C108 168.3(8) . . . . ?
C57 C29 C59 C15 0.0 . . . . ?
C29 C57 C31 C61 0.0 . . . . ?
C29 C57 C31 C65 176.9(8) . . . . ?
C29 C59 C15 C61 0.0 . . . . ?
C29 C59 C15 C2 174.9(10) . . . . ?
C59 C15 C61 C31 0.0 . . . . ?
C15 C61 C31 C57 0.0 . . . . ?
C15 C61 C31 C65 -177.0(7) . . . . ?
C31 C57 C29 C59 0.0 . . . . ?
C31 C57 C29 C63 -172.3(8) . . . . ?
C63 C29 C59 C15 172.5(8) . . . . ?
C2 C15 C61 C31 -175.0(10) . . . . ?
C33 C67 C17 C69 0.0 . . . . ?
C67 C33 C71 C35 0.0 . . . . ?
C67 C33 C71 C37 -174.6(7) . . . . ?
C67 C17 C69 C35 0.0 . . . . ?
C67 C17 C69 C73 -176.0(7) . . . . ?
C17 C69 C35 C71 0.0 . . . . ?
C69 C35 C71 C33 0.0 . . . . ?
C69 C35 C71 C37 174.7(7) . . . . ?
C71 C33 C67 C17 0.0 . . . . ?
C71 C33 C67 C9 174.1(6) . . . . ?
C9 C67 C17 C69 -174.1(6) . . . . ?
C73 C69 C35 C71 176.0(7) . . . . ?
S3 C75 C19 N2 -18.6(12) . . . . ?
S3 C75 C19 N6 160.8(7) . . . . ?
S7 C75 C19 N2 170.6(7) . . . . ?
S7 C75 C19 N6 -10.0(15) . . . . ?
C75 C19 N2 C77 148.1(9) . . . . ?
C75 C19 N2 C41 -33.6(12) . . . . ?
C75 C19 N6 C81 -141.2(9) . . . . ?
C75 C19 N6 C91 24.1(13) . . . . ?
C19 N2 C77 O2 169.1(8) . . . . ?
C19 N2 C77 C39 -10.6(12) . . . . ?
C19 N2 C41 C83 -58.5(9) . . . . ?
C19 N2 C41 C87 118.6(7) . . . . ?
C19 N6 C91 C23 94.5(8) . . . . ?
C19 N6 C91 C3 -87.6(8) . . . . ?
N2 C19 N6 C81 38.3(11) . . . . ?
N2 C19 N6 C91 -156.5(7) . . . . ?
N2 C77 C39 C79 -73.0(10) . . . . ?
N2 C77 C39 C5 167.4(9) . . . . ?
N2 C77 C39 C81 44.7(11) . . . . ?
N2 C41 C83 C21 177.0(6) . . . . ?
N2 C41 C83 C11 -5.6(7) . . . . ?
N2 C41 C87 C43 -177.0(6) . . . . ?
N2 C41 C87 C45 2.6(8) . . . . ?
C77 N2 C41 C83 119.8(7) . . . . ?
C77 N2 C41 C87 -63.1(9) . . . . ?
C77 C39 C81 O6 142.5(9) . . . . ?
C77 C39 C81 N6 -38.2(11) . . . . ?
O2 C77 C39 C79 107.4(10) . . . . ?
O2 C77 C39 C5 -12.3(13) . . . . ?
O2 C77 C39 C81 -135.0(9) . . . . ?
C39 C81 N6 C19 -2.5(12) . . . . ?
C39 C81 N6 C91 -169.3(7) . . . . ?
C79 C39 C81 O6 -100.2(11) . . . . ?
C79 C39 C81 N6 79.1(10) . . . . ?
C5 C39 C81 O6 20.9(14) . . . . ?
C5 C39 C81 N6 -159.8(9) . . . . ?
O6 C81 N6 C19 176.8(9) . . . . ?
O6 C81 N6 C91 10.0(12) . . . . ?
C81 N6 C91 C23 -99.6(7) . . . . ?
C81 N6 C91 C3 78.3(8) . . . . ?
N6 C19 N2 C77 -31.3(11) . . . . ?
N6 C19 N2 C41 146.9(7) . . . . ?
N6 C91 C23 C93 177.9(6) . . . . ?
N6 C91 C23 C97 3.8(7) . . . . ?
N6 C91 C3 C95 -177.9(6) . . . . ?
N6 C91 C3 C99 -3.5(7) . . . . ?
C41 N2 C77 O2 -9.2(13) . . . . ?
C41 N2 C77 C39 171.1(7) . . . . ?
C41 C83 C21 C85 0.0 . . . . ?
C83 C41 C87 C43 0.0 . . . . ?
C83 C41 C87 C45 179.6(7) . . . . ?
C83 C21 C85 C43 0.0 . . . . ?
C83 C21 C85 C89 -177.1(7) . . . . ?
C21 C85 C43 C87 0.0 . . . . ?
C85 C43 C87 C41 0.0 . . . . ?
C85 C43 C87 C45 -179.6(7) . . . . ?
C87 C41 C83 C21 0.0 . . . . ?
C87 C41 C83 C11 177.3(7) . . . . ?
C11 C83 C21 C85 -177.4(7) . . . . ?
C89 C85 C43 C87 177.2(7) . . . . ?
C91 C23 C93 C47 0.0 . . . . ?
C23 C91 C3 C95 0.0 . . . . ?
C23 C91 C3 C99 174.4(7) . . . . ?
C23 C93 C47 C95 0.0 . . . . ?
C23 C93 C47 C49 175.9(7) . . . . ?
C93 C47 C95 C3 0.0 . . . . ?
C47 C95 C3 C91 0.0 . . . . ?
C47 C95 C3 C99 -174.6(7) . . . . ?
C3 C91 C23 C93 0.0 . . . . ?
C3 C91 C23 C97 -174.1(7) . . . . ?
C97 C23 C93 C47 174.4(6) . . . . ?
C49 C47 C95 C3 -176.0(7) . . . . ?
C304 O303 C302 C301 177(2) . . . . ?
C302 O303 C304 C305 76(3) . . . . ?
C310 O311 C312 C313 -68(11) . . . . ?
C312 O311 C310 C309 -104(11) . . . . ?

loop_
_twin_individual_id
_twin_individual_mass_fraction_refined
1 0.7945(13)
2 0.2055(13)
